data_4302235
loop_
_publ_author_name
'Manindranath Bera'
'Ghezai T. Musie'
'Douglas R. Powell'

_publ_contact_author
; 
   Prof. Ghezai T. Musie 
   Department of Chemistry 
   University of Texas--San Antonio 
   One UTSA Circle
   San Antonio, TX 78249  USA 
;
_publ_contact_author_email ghezai.musie@utsa.edu
_publ_contact_author_fax 1(210)4584445
_publ_contact_author_phone 1(210)4585454
_publ_section_title
;
Synthesis and Characterization of New Mono- and Heptazinc Complexes with
Unusual Amide Coordination Modes
;
_journal_name_full 'Inorganic Chemistry'
_journal_page_first 4625
_journal_page_last 4627
_journal_paper_doi 10.1021/ic900373f
_journal_volume 48
_journal_year 2009
_chemical_formula_moiety 'C88 H86 N14 O26 Zn7, Na4, H Cl3 O Zn, 16(H2 O), 2(C H4 O)'
_chemical_formula_sum 'C90 H127 Cl3 N14 Na4 O45 Zn8'
_chemical_formula_weight 2846.33
_chemical_name_systematic
; 
 ? 
;
_space_group_IT_number 14
_symmetry_cell_setting monoclinic
_symmetry_space_group_name_Hall '-P 2ybc'
_symmetry_space_group_name_H-M 'P 1 21/c 1'
_atom_sites_solution_hydrogens geom
_atom_sites_solution_primary direct
_atom_sites_solution_secondary difmap
_audit_creation_method SHELXL-97
_cell_angle_alpha 90.00
_cell_angle_beta 113.341(5)
_cell_angle_gamma 90.00
_cell_formula_units_Z 4
_cell_length_a 18.482(2)
_cell_length_b 37.887(5)
_cell_length_c 17.466(2)
_cell_measurement_reflns_used 9950
_cell_measurement_temperature 100(2)
_cell_measurement_theta_max 26.05
_cell_measurement_theta_min 2.29
_cell_volume 11229(2)
_computing_cell_refinement 'Bruker SMART'
_computing_data_collection 'Bruker SMART'
_computing_data_reduction 'Bruker SAINT'
_computing_molecular_graphics 'SHELXTL (Sheldrick, 2000)'
_computing_publication_material 'SHELXTL (Sheldrick, 2000)'
_computing_structure_refinement 'SHELXTL (Sheldrick, 2000)'
_computing_structure_solution 'SHELXTL (Sheldrick, 2000)'
_diffrn_ambient_temperature 100(2)
_diffrn_measured_fraction_theta_full 0.988
_diffrn_measured_fraction_theta_max 0.988
_diffrn_measurement_device_type 'CCD Bruker APEX'
_diffrn_measurement_method '\w scans'
_diffrn_radiation_monochromator graphite
_diffrn_radiation_source 'fine-focus sealed tube'
_diffrn_radiation_type MoK\a
_diffrn_radiation_wavelength 0.71073
_diffrn_reflns_av_R_equivalents 0.0254
_diffrn_reflns_av_sigmaI/netI 0.0208
_diffrn_reflns_limit_h_max 21
_diffrn_reflns_limit_h_min -22
_diffrn_reflns_limit_k_max 44
_diffrn_reflns_limit_k_min -44
_diffrn_reflns_limit_l_max 20
_diffrn_reflns_limit_l_min -20
_diffrn_reflns_number 95986
_diffrn_reflns_theta_full 25.10
_diffrn_reflns_theta_max 25.10
_diffrn_reflns_theta_min 2.01
_diffrn_standards_number 0
_exptl_absorpt_coefficient_mu 1.860
_exptl_absorpt_correction_T_max 0.607
_exptl_absorpt_correction_T_min 0.521
_exptl_absorpt_correction_type multi-scan
_exptl_absorpt_process_details 'SADABS (Sheldrick, 2002)'
_exptl_crystal_colour colorless
_exptl_crystal_density_diffrn 1.684
_exptl_crystal_density_method 'not measured'
_exptl_crystal_description block
_exptl_crystal_F_000 5840
_exptl_crystal_size_max 0.40
_exptl_crystal_size_mid 0.35
_exptl_crystal_size_min 0.30
_refine_diff_density_max 2.014
_refine_diff_density_min -1.112
_refine_diff_density_rms 0.130
_refine_ls_extinction_method none
_refine_ls_goodness_of_fit_ref 1.091
_refine_ls_hydrogen_treatment constr
_refine_ls_matrix_type full
_refine_ls_number_parameters 1505
_refine_ls_number_reflns 19757
_refine_ls_number_restraints 2
_refine_ls_restrained_S_all 1.091
_refine_ls_R_factor_all 0.0608
_refine_ls_R_factor_gt 0.0563
_refine_ls_shift/su_max 0.019
_refine_ls_shift/su_mean 0.000
_refine_ls_structure_factor_coef Fsqd
_refine_ls_weighting_details 'calc w=1/[\s^2^(Fo^2^)+(0.0760P)^2^+70.0000P] where P=(Fo^2^+2Fc^2^)/3'
_refine_ls_weighting_scheme calc
_refine_ls_wR_factor_gt 0.1584
_refine_ls_wR_factor_ref 0.1614
_reflns_number_gt 18065
_reflns_number_total 19757
_reflns_threshold_expression I>2\s(I)
_cod_data_source_file ic900373f_si_002.cif
_cod_data_source_block 06198a
_cod_depositor_comments
;
The following automatic conversions were performed:
'_symmetry_cell_setting' value 'Monoclinic' changed to 'monoclinic'
according to '/home/saulius/struct/CIF-dictionaries/cif_core.dic'
dictionary named 'cif_core.dic' version 2.4.1 from 2010-06-29.

Automatic conversion script
Id: cif_fix_enum 1527 2010-12-29 10:47:43Z saulius 
;
_cod_original_sg_symbol_H-M 'P 21/c'
_cod_database_code 4302235

loop_
_symmetry_equiv_pos_as_xyz
'x, y, z'
'-x, y+1/2, -z+1/2'
'-x, -y, -z'
'x, -y-1/2, z-1/2'

loop_
_atom_site_label
_atom_site_type_symbol
_atom_site_fract_x
_atom_site_fract_y
_atom_site_fract_z
_atom_site_U_iso_or_equiv
_atom_site_adp_type
_atom_site_occupancy
_atom_site_symmetry_multiplicity
_atom_site_calc_flag
_atom_site_refinement_flags
_atom_site_disorder_assembly
_atom_site_disorder_group
Zn1 Zn 0.09132(3) 0.586533(14) 0.29291(3) 0.01593(13) Uani 1 1 d . . .
Zn2 Zn 0.04701(3) 0.630375(15) 0.45621(3) 0.01616(13) Uani 1 1 d . . .
Zn3 Zn 0.09598(3) 0.680869(14) 0.31412(3) 0.01601(13) Uani 1 1 d . . .
Zn4 Zn 0.23318(3) 0.638137(15) 0.46889(3) 0.01718(13) Uani 1 1 d . . .
Zn5 Zn 0.36772(3) 0.590660(15) 0.65485(3) 0.01792(14) Uani 1 1 d . . .
Zn6 Zn 0.41987(3) 0.622422(16) 0.48605(4) 0.01939(14) Uani 1 1 d . . .
Zn7 Zn 0.37415(3) 0.683430(15) 0.61177(4) 0.01986(14) Uani 1 1 d . . .
O8 O 0.12692(19) 0.65918(9) 0.4310(2) 0.0161(7) Uani 1 1 d . . .
H8E H 0.1351 0.6803 0.4678 0.019 Uiso 1 1 calc R . .
O9 O 0.34205(19) 0.65614(9) 0.5018(2) 0.0182(7) Uani 1 1 d . . .
H9A H 0.3361 0.6751 0.4599 0.022 Uiso 1 1 calc R . .
O1A O 0.1232(2) 0.53555(9) 0.3823(2) 0.0211(7) Uani 1 1 d . . .
C2A C 0.0952(3) 0.55387(13) 0.4233(3) 0.0188(10) Uani 1 1 d . . .
O3A O 0.0706(2) 0.58544(9) 0.3988(2) 0.0177(7) Uani 1 1 d . . .
C4A C 0.0916(3) 0.54039(13) 0.5021(3) 0.0191(10) Uani 1 1 d . . .
C5A C 0.1561(3) 0.52045(14) 0.5536(3) 0.0225(11) Uani 1 1 d . . .
H5A H 0.1983 0.5158 0.5369 0.027 Uiso 1 1 calc R . .
C6A C 0.1590(3) 0.50746(14) 0.6289(3) 0.0247(11) Uani 1 1 d . . .
H6A H 0.2032 0.4941 0.6638 0.030 Uiso 1 1 calc R . .
C7A C 0.0974(3) 0.51392(14) 0.6532(3) 0.0244(11) Uani 1 1 d . . .
H7A H 0.0995 0.5052 0.7050 0.029 Uiso 1 1 calc R . .
C8A C 0.0326(3) 0.53319(13) 0.6012(3) 0.0224(11) Uani 1 1 d . . .
H8A H -0.0100 0.5371 0.6177 0.027 Uiso 1 1 calc R . .
C9A C 0.0283(3) 0.54685(13) 0.5260(3) 0.0190(10) Uani 1 1 d . . .
C10A C -0.0473(3) 0.56465(13) 0.4687(3) 0.0208(10) Uani 1 1 d . . .
H10A H -0.0590 0.5568 0.4109 0.025 Uiso 1 1 calc R . .
H10B H -0.0906 0.5562 0.4837 0.025 Uiso 1 1 calc R . .
N11A N -0.0478(2) 0.60408(11) 0.4696(3) 0.0187(9) Uani 1 1 d . . .
C12A C -0.1212(3) 0.61586(14) 0.3995(3) 0.0213(11) Uani 1 1 d . . .
H12A H -0.1353 0.6398 0.4116 0.026 Uiso 1 1 calc R . .
H12B H -0.1649 0.5997 0.3948 0.026 Uiso 1 1 calc R . .
C13A C -0.1115(3) 0.61646(14) 0.3171(3) 0.0215(11) Uani 1 1 d . . .
H13A H -0.0988 0.5923 0.3032 0.026 Uiso 1 1 calc R . .
O14A O -0.0473(2) 0.64011(9) 0.3280(2) 0.0199(7) Uani 1 1 d . . .
C15A C -0.1874(3) 0.62973(16) 0.2486(3) 0.0262(12) Uani 1 1 d . . .
H15A H -0.2310 0.6135 0.2440 0.031 Uiso 1 1 calc R . .
H15B H -0.2002 0.6533 0.2644 0.031 Uiso 1 1 calc R . .
N16A N -0.1822(3) 0.63223(12) 0.1683(3) 0.0232(9) Uani 1 1 d . . .
C17A C -0.1785(3) 0.60131(15) 0.1210(3) 0.0263(12) Uani 1 1 d . . .
H17A H -0.1802 0.5771 0.1343 0.032 Uiso 1 1 calc R . .
C18A C -0.1710(3) 0.61715(15) 0.0458(3) 0.0260(12) Uani 1 1 d . . .
C19A C -0.1607(3) 0.60122(18) -0.0208(4) 0.0330(13) Uani 1 1 d . . .
H19A H -0.1575 0.5763 -0.0241 0.040 Uiso 1 1 calc R . .
C20A C -0.1553(3) 0.62267(18) -0.0819(4) 0.0340(14) Uani 1 1 d . . .
H20A H -0.1485 0.6122 -0.1280 0.041 Uiso 1 1 calc R . .
C21A C -0.1595(3) 0.65869(18) -0.0782(4) 0.0354(14) Uani 1 1 d . . .
H21A H -0.1560 0.6727 -0.1218 0.042 Uiso 1 1 calc R . .
C22A C -0.1689(3) 0.67518(17) -0.0109(4) 0.0331(13) Uani 1 1 d . . .
H22A H -0.1711 0.7001 -0.0075 0.040 Uiso 1 1 calc R . .
C23A C -0.1747(3) 0.65351(16) 0.0505(3) 0.0264(12) Uani 1 1 d . . .
C24A C -0.1813(3) 0.66298(15) 0.1298(3) 0.0271(12) Uani 1 1 d . . .
O25A O -0.1842(3) 0.69260(11) 0.1564(3) 0.0376(10) Uani 1 1 d . . .
C26A C -0.0472(3) 0.61870(15) 0.5484(3) 0.0230(11) Uani 1 1 d . . .
H26A H -0.0055 0.6070 0.5964 0.028 Uiso 1 1 calc R . .
H26B H -0.0985 0.6142 0.5519 0.028 Uiso 1 1 calc R . .
C27A C -0.0316(3) 0.65870(15) 0.5516(3) 0.0270(12) Uani 1 1 d . . .
N28A N 0.0056(2) 0.67026(10) 0.5096(2) 0.0102(7) Uani 1 1 d . . .
H28A H -0.0187 0.6905 0.4864 0.012 Uiso 1 1 d R . .
O29A O -0.0558(3) 0.67720(12) 0.5955(3) 0.0406(11) Uani 1 1 d . . .
O1B O -0.0088(2) 0.56330(9) 0.2170(2) 0.0209(7) Uani 1 1 d . . .
C2B C -0.0217(3) 0.53289(13) 0.1836(3) 0.0199(10) Uani 1 1 d . . .
O3B O -0.0889(2) 0.51954(10) 0.1523(3) 0.0289(9) Uani 1 1 d . . .
C4B C 0.0461(3) 0.51132(13) 0.1811(3) 0.0197(10) Uani 1 1 d . . .
C5B C 0.0453(3) 0.47534(14) 0.1982(3) 0.0263(12) Uani 1 1 d . . .
H5B H 0.0057 0.4662 0.2146 0.032 Uiso 1 1 calc R . .
C6B C 0.1012(4) 0.45283(14) 0.1915(4) 0.0301(13) Uani 1 1 d . . .
H6B H 0.0999 0.4284 0.2032 0.036 Uiso 1 1 calc R . .
C7B C 0.1587(3) 0.46581(14) 0.1680(3) 0.0273(12) Uani 1 1 d . . .
H7B H 0.1968 0.4503 0.1625 0.033 Uiso 1 1 calc R . .
C8B C 0.1612(3) 0.50157(14) 0.1523(3) 0.0238(11) Uani 1 1 d . . .
H8B H 0.2014 0.5103 0.1364 0.029 Uiso 1 1 calc R . .
C9B C 0.1059(3) 0.52494(13) 0.1594(3) 0.0198(10) Uani 1 1 d . . .
C10B C 0.1101(3) 0.56317(13) 0.1368(3) 0.0181(10) Uani 1 1 d . . .
H10C H 0.1404 0.5647 0.1012 0.022 Uiso 1 1 calc R . .
H10D H 0.0560 0.5716 0.1034 0.022 Uiso 1 1 calc R . .
N11B N 0.1470(2) 0.58721(10) 0.2096(2) 0.0158(8) Uani 1 1 d . . .
C12B C 0.1348(3) 0.62463(13) 0.1789(3) 0.0175(10) Uani 1 1 d . . .
H12C H 0.1389 0.6260 0.1242 0.021 Uiso 1 1 calc R . .
H12D H 0.1760 0.6400 0.2186 0.021 Uiso 1 1 calc R . .
C13B C 0.0534(3) 0.63732(13) 0.1703(3) 0.0172(10) Uani 1 1 d . . .
H13B H 0.0135 0.6202 0.1337 0.021 Uiso 1 1 calc R . .
O14B O 0.05069(19) 0.63625(8) 0.2512(2) 0.0163(7) Uani 1 1 d . . .
C15B C 0.0324(3) 0.67387(13) 0.1301(3) 0.0229(11) Uani 1 1 d . . .
H15C H 0.0567 0.6767 0.0891 0.027 Uiso 1 1 calc R . .
H15D H -0.0255 0.6753 0.0994 0.027 Uiso 1 1 calc R . .
N16B N 0.0587(2) 0.70331(11) 0.1908(3) 0.0190(9) Uani 1 1 d . . .
C17B C 0.1256(3) 0.72263(13) 0.1821(3) 0.0198(10) Uani 1 1 d . . .
H17B H 0.1078 0.7320 0.1246 0.024 Uiso 1 1 calc R . .
H17C H 0.1689 0.7057 0.1904 0.024 Uiso 1 1 calc R . .
C18B C 0.1571(3) 0.75262(13) 0.2424(3) 0.0207(10) Uani 1 1 d . . .
C19B C 0.1285(3) 0.78673(14) 0.2166(4) 0.0276(12) Uani 1 1 d . . .
H19B H 0.0906 0.7903 0.1614 0.033 Uiso 1 1 calc R . .
C20B C 0.1542(4) 0.81533(15) 0.2696(4) 0.0354(14) Uani 1 1 d . . .
H20B H 0.1319 0.8380 0.2517 0.042 Uiso 1 1 calc R . .
C21B C 0.2121(4) 0.81107(15) 0.3483(4) 0.0356(15) Uani 1 1 d . . .
H21B H 0.2301 0.8307 0.3846 0.043 Uiso 1 1 calc R . .
C22B C 0.2444(4) 0.77770(15) 0.3743(4) 0.0281(12) Uani 1 1 d . . .
H22B H 0.2857 0.7750 0.4279 0.034 Uiso 1 1 calc R . .
C23B C 0.2172(3) 0.74834(14) 0.3232(3) 0.0213(11) Uani 1 1 d . . .
C24B C 0.2540(3) 0.71356(14) 0.3575(3) 0.0205(11) Uani 1 1 d . . .
O25B O 0.2117(2) 0.68581(9) 0.3424(2) 0.0195(7) Uani 1 1 d . . .
O26B O 0.3257(2) 0.71302(10) 0.4032(2) 0.0282(9) Uani 1 1 d . . .
C27B C 0.2318(3) 0.58006(13) 0.2542(3) 0.0176(10) Uani 1 1 d . . .
H27A H 0.2604 0.5888 0.2205 0.021 Uiso 1 1 calc R . .
H27B H 0.2403 0.5543 0.2613 0.021 Uiso 1 1 calc R . .
C28B C 0.2652(3) 0.59792(12) 0.3399(3) 0.0174(10) Uani 1 1 d . . .
N29B N 0.2168(2) 0.60375(9) 0.3738(2) 0.0050(7) Uani 1 1 d . . .
H29B H 0.2292 0.5843 0.4060 0.006 Uiso 1 1 d R . .
O30B O 0.3365(2) 0.60452(10) 0.3697(2) 0.0215(8) Uani 1 1 d . . .
C31B C -0.0066(3) 0.72740(13) 0.1837(3) 0.0213(11) Uani 1 1 d . . .
H31A H -0.0573 0.7153 0.1527 0.026 Uiso 1 1 calc R . .
H31B H -0.0043 0.7484 0.1509 0.026 Uiso 1 1 calc R . .
C32B C -0.0048(3) 0.73960(14) 0.2674(3) 0.0253(12) Uani 1 1 d . . .
N33B N 0.0326(2) 0.72076(9) 0.3309(2) 0.0093(7) Uani 1 1 d . . .
H33B H 0.0667 0.7375 0.3607 0.011 Uiso 1 1 d R . .
O34B O -0.0450(3) 0.76604(11) 0.2673(3) 0.0359(10) Uani 1 1 d . . .
O1C O 0.3948(2) 0.58193(9) 0.5530(2) 0.0195(7) Uani 1 1 d . . .
C2C C 0.3708(3) 0.54965(13) 0.5347(3) 0.0180(10) Uani 1 1 d . . .
O3C O 0.3401(2) 0.53410(10) 0.5766(2) 0.0240(8) Uani 1 1 d . . .
C4C C 0.3778(3) 0.53193(13) 0.4611(3) 0.0205(10) Uani 1 1 d . . .
C5C C 0.3152(3) 0.51029(14) 0.4137(3) 0.0241(11) Uani 1 1 d . . .
H5C H 0.2717 0.5077 0.4293 0.029 Uiso 1 1 calc R . .
C6C C 0.3148(4) 0.49241(15) 0.3443(3) 0.0296(12) Uani 1 1 d . . .
H6C H 0.2721 0.4774 0.3133 0.036 Uiso 1 1 calc R . .
C7C C 0.3777(4) 0.49673(15) 0.3206(3) 0.0313(13) Uani 1 1 d . . .
H7C H 0.3774 0.4853 0.2720 0.038 Uiso 1 1 calc R . .
C8C C 0.4404(3) 0.51765(15) 0.3676(3) 0.0285(12) Uani 1 1 d . . .
H8C H 0.4835 0.5200 0.3513 0.034 Uiso 1 1 calc R . .
C9C C 0.4430(3) 0.53567(14) 0.4386(3) 0.0229(11) Uani 1 1 d . . .
C10C C 0.5174(3) 0.55456(15) 0.4920(3) 0.0260(12) Uani 1 1 d . . .
H10E H 0.5283 0.5494 0.5512 0.031 Uiso 1 1 calc R . .
H10F H 0.5613 0.5446 0.4801 0.031 Uiso 1 1 calc R . .
N11C N 0.5176(3) 0.59366(12) 0.4817(3) 0.0239(10) Uani 1 1 d . . .
C12C C 0.5900(3) 0.60759(16) 0.5496(4) 0.0288(12) Uani 1 1 d . . .
H12E H 0.6041 0.6307 0.5327 0.035 Uiso 1 1 calc R . .
H12F H 0.6343 0.5911 0.5593 0.035 Uiso 1 1 calc R . .
C13C C 0.5767(3) 0.61194(15) 0.6294(3) 0.0247(11) Uani 1 1 d . . .
H13C H 0.5604 0.5889 0.6454 0.030 Uiso 1 1 calc R . .
O14C O 0.5141(2) 0.63696(10) 0.6108(2) 0.0252(8) Uani 1 1 d . . .
C15C C 0.6515(3) 0.62541(17) 0.7007(4) 0.0323(13) Uani 1 1 d . . .
H15E H 0.6961 0.6095 0.7072 0.039 Uiso 1 1 calc R . .
H15F H 0.6646 0.6492 0.6867 0.039 Uiso 1 1 calc R . .
N16C N 0.6409(3) 0.62696(14) 0.7790(3) 0.0322(11) Uani 1 1 d . . .
C17C C 0.6312(4) 0.59524(18) 0.8212(4) 0.0360(14) Uani 1 1 d . . .
H17D H 0.6297 0.5713 0.8043 0.043 Uiso 1 1 calc R . .
C18C C 0.6241(3) 0.6095(2) 0.8969(4) 0.0395(16) Uani 1 1 d . . .
C19C C 0.6078(4) 0.5918(2) 0.9590(4) 0.0511(19) Uani 1 1 d . . .
H19C H 0.5995 0.5670 0.9571 0.061 Uiso 1 1 calc R . .
C20C C 0.6043(4) 0.6121(3) 1.0225(5) 0.062(2) Uani 1 1 d . . .
H20C H 0.5921 0.6011 1.0648 0.075 Uiso 1 1 calc R . .
C21C C 0.6180(4) 0.6484(3) 1.0268(5) 0.060(2) Uani 1 1 d . . .
H21C H 0.6172 0.6613 1.0731 0.072 Uiso 1 1 calc R . .
C22C C 0.6325(4) 0.6657(3) 0.9654(5) 0.057(2) Uani 1 1 d . . .
H22C H 0.6405 0.6905 0.9671 0.068 Uiso 1 1 calc R . .
C23C C 0.6351(3) 0.6450(2) 0.9000(4) 0.0418(16) Uani 1 1 d . . .
C24C C 0.6467(3) 0.65623(18) 0.8239(4) 0.0362(15) Uani 1 1 d . . .
O25C O 0.6587(3) 0.68643(13) 0.8035(3) 0.0454(12) Uani 1 1 d . . .
C26C C 0.5169(3) 0.60373(17) 0.3996(4) 0.0320(13) Uani 1 1 d . . .
H26C H 0.4772 0.5894 0.3553 0.038 Uiso 1 1 calc R . .
H26D H 0.5691 0.5990 0.3986 0.038 Uiso 1 1 calc R . .
C27C C 0.4969(4) 0.64305(19) 0.3830(4) 0.0408(16) Uani 1 1 d . . .
N28C N 0.4623(2) 0.65767(11) 0.4232(3) 0.0189(9) Uani 1 1 d . . .
H28C H 0.4784 0.6803 0.4284 0.023 Uiso 1 1 d R . .
O29C O 0.5161(4) 0.65876(17) 0.3315(4) 0.073(2) Uani 1 1 d . . .
O1D O 0.4565(2) 0.56314(10) 0.7374(2) 0.0229(8) Uani 1 1 d . . .
C2D C 0.4606(3) 0.53376(15) 0.7740(3) 0.0252(12) Uani 1 1 d . . .
O3D O 0.5218(2) 0.51564(11) 0.8002(3) 0.0357(10) Uani 1 1 d . . .
C4D C 0.3909(3) 0.51986(15) 0.7895(3) 0.0244(11) Uani 1 1 d . . .
C5D C 0.3793(3) 0.48362(16) 0.7871(3) 0.0299(12) Uani 1 1 d . . .
H5D H 0.4124 0.4687 0.7714 0.036 Uiso 1 1 calc R . .
C6D C 0.3205(4) 0.46880(17) 0.8071(4) 0.0346(14) Uani 1 1 d . . .
H6D H 0.3131 0.4439 0.8044 0.041 Uiso 1 1 calc R . .
C7D C 0.2722(3) 0.49029(18) 0.8311(4) 0.0354(14) Uani 1 1 d . . .
H7D H 0.2325 0.4802 0.8459 0.042 Uiso 1 1 calc R . .
C8D C 0.2828(3) 0.52654(17) 0.8331(3) 0.0323(13) Uani 1 1 d . . .
H8D H 0.2497 0.5412 0.8495 0.039 Uiso 1 1 calc R . .
C9D C 0.3406(3) 0.54198(15) 0.8119(3) 0.0251(12) Uani 1 1 d . . .
C10D C 0.3509(3) 0.58143(15) 0.8214(3) 0.0249(11) Uani 1 1 d . . .
H10G H 0.3256 0.5898 0.8585 0.030 Uiso 1 1 calc R . .
H10H H 0.4079 0.5867 0.8494 0.030 Uiso 1 1 calc R . .
N11D N 0.3179(2) 0.60200(12) 0.7421(3) 0.0214(9) Uani 1 1 d . . .
C12D C 0.3378(3) 0.63987(14) 0.7626(3) 0.0234(11) Uani 1 1 d . . .
H12G H 0.3367 0.6454 0.8175 0.028 Uiso 1 1 calc R . .
H12H H 0.2985 0.6550 0.7201 0.028 Uiso 1 1 calc R . .
C13D C 0.4194(3) 0.64726(15) 0.7647(3) 0.0259(12) Uani 1 1 d . . .
H13D H 0.4566 0.6300 0.8042 0.031 Uiso 1 1 calc R . .
O14D O 0.4170(2) 0.64002(9) 0.6833(2) 0.0208(7) Uani 1 1 d . . .
C15D C 0.4524(3) 0.68439(16) 0.7929(4) 0.0335(14) Uani 1 1 d . . .
H15G H 0.4432 0.6908 0.8433 0.040 Uiso 1 1 calc R . .
H15H H 0.5100 0.6840 0.8085 0.040 Uiso 1 1 calc R . .
N16D N 0.4168(3) 0.71187(12) 0.7283(3) 0.0268(10) Uani 1 1 d . . .
C17D C 0.3514(3) 0.73029(14) 0.7424(3) 0.0230(11) Uani 1 1 d . . .
H17E H 0.3724 0.7401 0.7996 0.028 Uiso 1 1 calc R . .
H17F H 0.3105 0.7127 0.7387 0.028 Uiso 1 1 calc R . .
C18D C 0.3133(3) 0.75974(14) 0.6815(3) 0.0211(11) Uani 1 1 d . . .
C19D C 0.3369(3) 0.79422(14) 0.7074(4) 0.0265(12) Uani 1 1 d . . .
H19D H 0.3768 0.7981 0.7614 0.032 Uiso 1 1 calc R . .
C20D C 0.3035(4) 0.82305(15) 0.6564(4) 0.0331(13) Uani 1 1 d . . .
H20D H 0.3214 0.8462 0.6751 0.040 Uiso 1 1 calc R . .
C21D C 0.2446(4) 0.81790(15) 0.5787(4) 0.0301(13) Uani 1 1 d . . .
H21D H 0.2220 0.8375 0.5432 0.036 Uiso 1 1 calc R . .
C22D C 0.2185(3) 0.78391(14) 0.5525(3) 0.0232(11) Uani 1 1 d . . .
H22D H 0.1766 0.7805 0.4996 0.028 Uiso 1 1 calc R . .
C23D C 0.2525(3) 0.75472(14) 0.6023(3) 0.0214(11) Uani 1 1 d . . .
C24D C 0.2174(3) 0.71937(13) 0.5678(3) 0.0186(10) Uani 1 1 d . . .
O25D O 0.2607(2) 0.69167(9) 0.5847(2) 0.0220(8) Uani 1 1 d . . .
O26D O 0.1465(2) 0.71821(9) 0.5216(2) 0.0230(8) Uani 1 1 d . . .
C27D C 0.2320(3) 0.59745(14) 0.6997(3) 0.0209(11) Uani 1 1 d . . .
H27C H 0.2058 0.6112 0.7296 0.025 Uiso 1 1 calc R . .
H27D H 0.2187 0.5723 0.7017 0.025 Uiso 1 1 calc R . .
C28D C 0.2010(3) 0.60948(13) 0.6093(3) 0.0182(10) Uani 1 1 d . . .
N29D N 0.25009(19) 0.60888(9) 0.5735(2) 0.0052(7) Uani 1 1 d . . .
H29D H 0.2336 0.5882 0.5468 0.006 Uiso 1 1 d R . .
O30D O 0.1313(2) 0.61768(9) 0.5762(2) 0.0200(7) Uani 1 1 d . . .
C31D C 0.4767(3) 0.73704(17) 0.7248(4) 0.0365(14) Uani 1 1 d . . .
H31C H 0.4626 0.7610 0.7367 0.044 Uiso 1 1 calc R . .
H31D H 0.5282 0.7309 0.7694 0.044 Uiso 1 1 calc R . .
C32D C 0.4855(5) 0.7378(2) 0.6452(5) 0.058(2) Uani 1 1 d . . .
N33D N 0.4447(3) 0.71709(13) 0.5861(3) 0.0314(11) Uani 1 1 d . . .
H33D H 0.3976 0.7279 0.5703 0.038 Uiso 1 1 d R . .
O34D O 0.5334(6) 0.7587(3) 0.6383(5) 0.143(5) Uani 1 1 d . . .
Zn10 Zn 0.12477(4) 0.590340(17) -0.09372(4) 0.02658(15) Uani 1 1 d . . .
Cl11 Cl 0.25427(9) 0.60368(4) -0.02887(10) 0.0368(3) Uani 1 1 d . . .
Cl12 Cl 0.07550(8) 0.59285(4) -0.23312(8) 0.0293(3) Uani 1 1 d . . .
Cl13 Cl 0.04644(8) 0.62255(4) -0.04851(8) 0.0306(3) Uani 1 1 d . . .
O14 O 0.1313(2) 0.53956(10) -0.0584(3) 0.0319(9) Uani 1 1 d . . .
H14 H 0.1843 0.5298 -0.0264 0.038 Uiso 1 1 d R . .
Na1 Na 0.01201(14) 0.72902(6) 0.45547(14) 0.0315(5) Uani 1 1 d . . .
Na2 Na -0.13053(17) 0.69462(7) 0.66984(16) 0.0439(6) Uani 1 1 d . . .
Na3 Na 0.4599(2) 0.71874(13) 0.4619(2) 0.0931(15) Uani 1 1 d . . .
Na4 Na 0.5910(5) 0.6508(2) 0.2776(5) 0.0326(17) Uani 0.417(4) 1 d P . 1
Na4' Na 0.6188(7) 0.6548(3) 0.3131(7) 0.0326(17) Uani 0.291(7) 1 d P . 2
Na4" Na 0.5575(10) 0.6326(4) 0.2167(11) 0.0326(17) Uani 0.147(5) 1 d P . 3
Na4` Na 0.5256(10) 0.6077(4) 0.1885(11) 0.0326(17) Uani 0.145(5) 1 d P A 4
O1S O 0.0110(3) 0.79014(12) 0.4297(3) 0.0500(13) Uani 1 1 d . . .
H1S1 H 0.0292 0.8124 0.4336 0.060 Uiso 1 1 d R . .
H1S2 H -0.0005 0.7862 0.3753 0.060 Uiso 1 1 d R . .
O2S O -0.1118(4) 0.7357(2) 0.4564(6) 0.101(3) Uani 1 1 d . . .
H2S1 H -0.0957 0.7294 0.5103 0.121 Uiso 1 1 d R . .
H2S2 H -0.1562 0.7254 0.4207 0.121 Uiso 1 1 d R . .
O3S O 0.9300(3) 0.64424(12) 0.7570(3) 0.0394(10) Uani 1 1 d . . .
H3S2 H 0.9555 0.6377 0.8105 0.047 Uiso 1 1 d R . .
H3S1 H 0.9721 0.6393 0.7451 0.047 Uiso 1 1 d R . .
O4S O 0.8300(3) 0.54239(12) 0.5762(3) 0.0451(11) Uani 1 1 d . . .
H4S1 H 0.8206 0.5612 0.6023 0.054 Uiso 1 1 d R . .
H4S2 H 0.8490 0.5211 0.5979 0.054 Uiso 1 1 d R . .
O5S O 0.3129(3) 0.45815(12) 0.5683(3) 0.0454(11) Uani 1 1 d . . .
H5S1 H 0.3240 0.4800 0.5904 0.054 Uiso 1 1 d R . .
H5S2 H 0.2676 0.4580 0.5225 0.054 Uiso 1 1 d R . .
O6S O 0.8019(3) 0.60231(14) 0.6498(3) 0.0521(13) Uani 1 1 d . . .
H6S1 H 0.8398 0.6152 0.6882 0.063 Uiso 1 1 d R . .
H6S2 H 0.7857 0.6200 0.6123 0.063 Uiso 1 1 d R . .
O7S O -0.2049(4) 0.74334(14) 0.5745(4) 0.0685(16) Uani 1 1 d . . .
H7S1 H -0.2005 0.7617 0.6087 0.082 Uiso 1 1 d R . .
H7S2 H -0.1784 0.7412 0.5413 0.082 Uiso 1 1 d R . .
O8S O 0.7756(5) 0.70750(18) 0.7337(5) 0.102(3) Uani 1 1 d . . .
H8S1 H 0.7301 0.7137 0.7374 0.122 Uiso 1 1 d R . .
H8S2 H 0.7784 0.7318 0.7251 0.122 Uiso 1 1 d R . .
O9S O 0.6788(5) 0.74715(19) 0.9043(5) 0.115(3) Uani 1 1 d . . .
H9S1 H 0.6730 0.7289 0.8741 0.138 Uiso 1 1 d R . .
H9S2 H 0.6483 0.7474 0.9337 0.138 Uiso 1 1 d R . .
O10S O -0.2011(9) 0.7232(2) 0.2933(8) 0.189(7) Uani 1 1 d . . .
H101 H -0.2004 0.7156 0.2485 0.227 Uiso 1 1 d R . .
H102 H -0.2504 0.7155 0.2815 0.227 Uiso 1 1 d R . .
O11S O 0.7279(5) 0.6653(4) 0.4168(13) 0.272(11) Uani 1 1 d . . .
H111 H 0.7369 0.6641 0.4713 0.327 Uiso 1 1 d R . .
H112 H 0.7004 0.6753 0.3669 0.327 Uiso 1 1 d R . .
O12S O 0.6333(10) 0.7062(4) 0.5665(9) 0.216(8) Uani 1 1 d . . .
H121 H 0.6821 0.7152 0.5827 0.260 Uiso 1 1 d R . .
H122 H 0.6073 0.7196 0.5852 0.260 Uiso 1 1 d R . .
O13S O 0.7527(4) 0.66232(18) 0.5650(6) 0.099(3) Uani 1 1 d . . .
H131 H 0.7830 0.6832 0.5679 0.118 Uiso 1 1 d R . .
H132 H 0.7027 0.6696 0.5643 0.118 Uiso 1 1 d R . .
O14S O 0.6385(9) 0.8022(3) 0.7552(11) 0.227(8) Uani 1 1 d . . .
H141 H 0.6036 0.7881 0.7167 0.273 Uiso 1 1 d R . .
H142 H 0.6498 0.7867 0.7975 0.273 Uiso 1 1 d R . .
O15S O 0.6811(5) 0.5989(2) 0.3272(6) 0.0347(17) Uani 0.550(9) 1 d P . 1
H151 H 0.7028 0.6136 0.3708 0.042 Uiso 0.550(9) 1 d PR . 1
H152 H 0.6832 0.5805 0.3608 0.042 Uiso 0.550(9) 1 d PR . 1
O15' O 0.6360(7) 0.5985(3) 0.2814(8) 0.0347(17) Uani 0.450(9) 1 d P . 2
H153 H 0.6719 0.6067 0.3299 0.042 Uiso 0.450(9) 1 d PR . 2
H154 H 0.6501 0.5826 0.3232 0.042 Uiso 0.450(9) 1 d PR . 2
O16S O 0.4641(6) 0.7868(3) 0.4872(6) 0.0350(17) Uani 0.409(4) 1 d P . 1
H161 H 0.4878 0.7772 0.5383 0.042 Uiso 0.409(4) 1 d PR . 1
H162 H 0.4677 0.7669 0.4607 0.042 Uiso 0.409(4) 1 d PR . 1
O16' O 0.5498(6) 0.7262(3) 0.4080(6) 0.0350(17) Uani 0.391(7) 1 d P . 2
H163 H 0.5387 0.7049 0.3832 0.042 Uiso 0.391(7) 1 d PR . 2
H164 H 0.5779 0.7194 0.4609 0.042 Uiso 0.391(7) 1 d PR . 2
O16" O 0.5190(12) 0.7637(6) 0.4541(13) 0.0350(17) Uani 0.200(7) 1 d P . 2
H165 H 0.5235 0.7623 0.5073 0.042 Uiso 0.200(7) 1 d PR . 2
H166 H 0.5151 0.7500 0.4107 0.042 Uiso 0.200(7) 1 d PR . 2
O1T O 0.2752(3) 0.52099(16) 0.0483(4) 0.0631(15) Uani 1 1 d . . .
H1T H 0.3290 0.5293 0.0536 0.076 Uiso 1 1 d R . .
C1T C 0.2916(5) 0.4855(2) 0.0462(5) 0.062(2) Uani 1 1 d . . .
H1T1 H 0.3207 0.4819 0.0106 0.093 Uiso 1 1 calc R . .
H1T2 H 0.2421 0.4722 0.0237 0.093 Uiso 1 1 calc R . .
H1T3 H 0.3235 0.4773 0.1028 0.093 Uiso 1 1 calc R . .
O2T O 0.4308(4) 0.5400(3) 0.1026(6) 0.141(5) Uani 1 1 d . . .
H2T H 0.4116 0.5158 0.1096 0.170 Uiso 1 1 d R . .
C2T C 0.4547(7) 0.5371(5) 0.0336(7) 0.164(9) Uani 1 1 d . . .
H2T1 H 0.4247 0.5540 -0.0099 0.247 Uiso 1 1 calc R . .
H2T2 H 0.4444 0.5131 0.0109 0.247 Uiso 1 1 calc R . .
H2T3 H 0.5111 0.5423 0.0529 0.247 Uiso 1 1 calc R . .

loop_
_atom_site_aniso_label
_atom_site_aniso_U_11
_atom_site_aniso_U_22
_atom_site_aniso_U_33
_atom_site_aniso_U_23
_atom_site_aniso_U_13
_atom_site_aniso_U_12
Zn1 0.0177(3) 0.0159(3) 0.0159(3) 0.0005(2) 0.0085(2) 0.0002(2)
Zn2 0.0132(3) 0.0190(3) 0.0168(3) -0.0009(2) 0.0064(2) 0.0000(2)
Zn3 0.0157(3) 0.0148(3) 0.0165(3) 0.0012(2) 0.0053(2) 0.0015(2)
Zn4 0.0138(3) 0.0201(3) 0.0171(3) 0.0001(2) 0.0054(2) 0.0007(2)
Zn5 0.0162(3) 0.0217(3) 0.0157(3) 0.0008(2) 0.0061(2) 0.0030(2)
Zn6 0.0125(3) 0.0249(3) 0.0204(3) 0.0034(2) 0.0061(2) 0.0010(2)
Zn7 0.0154(3) 0.0189(3) 0.0221(3) -0.0025(2) 0.0040(2) -0.0006(2)
O8 0.0149(16) 0.0170(17) 0.0156(16) -0.0005(13) 0.0051(13) 0.0005(13)
O9 0.0160(17) 0.0190(17) 0.0180(17) 0.0002(14) 0.0050(14) -0.0009(13)
O1A 0.0236(19) 0.0203(18) 0.0220(18) -0.0020(15) 0.0116(15) -0.0008(14)
C2A 0.015(2) 0.022(3) 0.020(2) -0.003(2) 0.007(2) -0.0063(19)
O3A 0.0190(17) 0.0169(17) 0.0191(17) 0.0012(14) 0.0095(14) 0.0010(13)
C4A 0.027(3) 0.015(2) 0.017(2) -0.0020(19) 0.011(2) -0.0045(19)
C5A 0.025(3) 0.021(3) 0.024(3) -0.002(2) 0.012(2) -0.002(2)
C6A 0.027(3) 0.021(3) 0.023(3) 0.001(2) 0.007(2) 0.001(2)
C7A 0.032(3) 0.020(3) 0.023(3) 0.001(2) 0.012(2) -0.005(2)
C8A 0.023(3) 0.021(3) 0.026(3) -0.004(2) 0.014(2) -0.007(2)
C9A 0.021(3) 0.018(2) 0.019(2) -0.002(2) 0.009(2) -0.0047(19)
C10A 0.019(3) 0.024(3) 0.020(2) -0.002(2) 0.008(2) -0.006(2)
N11A 0.013(2) 0.026(2) 0.017(2) -0.0032(17) 0.0059(17) -0.0022(17)
C12A 0.011(2) 0.029(3) 0.022(3) -0.002(2) 0.005(2) 0.001(2)
C13A 0.017(3) 0.024(3) 0.022(3) 0.000(2) 0.006(2) -0.001(2)
O14A 0.0153(17) 0.0224(18) 0.0209(18) -0.0007(14) 0.0058(14) -0.0035(14)
C15A 0.016(3) 0.037(3) 0.023(3) 0.000(2) 0.005(2) -0.001(2)
N16A 0.018(2) 0.028(2) 0.019(2) 0.0001(18) 0.0020(18) 0.0027(18)
C17A 0.030(3) 0.024(3) 0.022(3) -0.002(2) 0.007(2) 0.000(2)
C18A 0.015(3) 0.034(3) 0.024(3) -0.003(2) 0.002(2) 0.000(2)
C19A 0.023(3) 0.044(4) 0.027(3) -0.011(3) 0.005(2) -0.003(3)
C20A 0.018(3) 0.054(4) 0.029(3) -0.011(3) 0.007(2) -0.002(3)
C21A 0.020(3) 0.056(4) 0.027(3) 0.004(3) 0.006(2) -0.006(3)
C22A 0.028(3) 0.036(3) 0.032(3) 0.004(3) 0.009(3) 0.000(2)
C23A 0.016(3) 0.038(3) 0.021(3) -0.001(2) 0.002(2) -0.001(2)
C24A 0.022(3) 0.030(3) 0.026(3) 0.000(2) 0.005(2) 0.000(2)
O25A 0.049(3) 0.027(2) 0.037(2) -0.0058(18) 0.018(2) -0.0001(19)
C26A 0.020(3) 0.033(3) 0.019(3) -0.003(2) 0.010(2) -0.003(2)
C27A 0.015(3) 0.035(3) 0.026(3) -0.010(2) 0.003(2) 0.001(2)
N28A 0.0088(18) 0.0117(18) 0.0106(18) -0.0001(14) 0.0043(15) 0.0054(14)
O29A 0.038(2) 0.046(3) 0.050(3) -0.024(2) 0.030(2) -0.007(2)
O1B 0.0208(18) 0.0197(18) 0.0230(18) -0.0026(15) 0.0094(15) -0.0011(14)
C2B 0.025(3) 0.018(2) 0.016(2) 0.000(2) 0.009(2) -0.003(2)
O3B 0.023(2) 0.024(2) 0.041(2) -0.0065(17) 0.0147(18) -0.0072(16)
C4B 0.023(3) 0.017(2) 0.017(2) 0.0003(19) 0.007(2) 0.001(2)
C5B 0.030(3) 0.024(3) 0.026(3) -0.002(2) 0.011(2) -0.004(2)
C6B 0.041(3) 0.015(3) 0.030(3) -0.001(2) 0.009(3) 0.003(2)
C7B 0.029(3) 0.021(3) 0.029(3) -0.007(2) 0.007(2) 0.005(2)
C8B 0.023(3) 0.025(3) 0.023(3) -0.005(2) 0.008(2) 0.001(2)
C9B 0.022(3) 0.021(3) 0.013(2) -0.0027(19) 0.003(2) 0.001(2)
C10B 0.019(2) 0.019(2) 0.015(2) -0.0020(19) 0.007(2) -0.0019(19)
N11B 0.015(2) 0.017(2) 0.015(2) 0.0001(16) 0.0057(16) 0.0007(16)
C12B 0.019(2) 0.019(2) 0.016(2) 0.0042(19) 0.009(2) 0.0012(19)
C13B 0.016(2) 0.019(2) 0.017(2) -0.0003(19) 0.0068(19) -0.0011(19)
O14B 0.0168(17) 0.0140(16) 0.0182(17) -0.0016(13) 0.0071(14) -0.0001(13)
C15B 0.025(3) 0.021(3) 0.017(2) 0.002(2) 0.003(2) 0.004(2)
N16B 0.020(2) 0.016(2) 0.020(2) 0.0023(17) 0.0071(17) 0.0037(17)
C17B 0.023(3) 0.019(2) 0.019(2) 0.006(2) 0.011(2) 0.005(2)
C18B 0.020(3) 0.019(3) 0.028(3) 0.004(2) 0.015(2) 0.001(2)
C19B 0.030(3) 0.019(3) 0.040(3) 0.006(2) 0.021(3) 0.002(2)
C20B 0.040(3) 0.019(3) 0.059(4) 0.002(3) 0.031(3) 0.003(2)
C21B 0.053(4) 0.020(3) 0.051(4) -0.012(3) 0.038(3) -0.010(3)
C22B 0.038(3) 0.025(3) 0.030(3) -0.001(2) 0.022(3) -0.008(2)
C23B 0.025(3) 0.022(3) 0.023(3) 0.001(2) 0.016(2) -0.002(2)
C24B 0.025(3) 0.023(3) 0.018(2) 0.000(2) 0.012(2) -0.004(2)
O25B 0.0166(17) 0.0172(17) 0.0241(18) 0.0021(14) 0.0073(15) 0.0001(14)
O26B 0.022(2) 0.031(2) 0.0243(19) 0.0075(16) 0.0009(16) -0.0085(16)
C27B 0.016(2) 0.020(2) 0.017(2) 0.002(2) 0.007(2) 0.0035(19)
C28B 0.019(3) 0.014(2) 0.017(2) 0.0054(19) 0.006(2) 0.0029(19)
N29B 0.0070(17) 0.0061(16) 0.0037(16) 0.0009(13) 0.0039(13) 0.0005(13)
O30B 0.0152(18) 0.028(2) 0.0190(18) 0.0023(15) 0.0049(14) 0.0031(14)
C31B 0.019(3) 0.020(3) 0.022(3) 0.005(2) 0.006(2) 0.005(2)
C32B 0.024(3) 0.022(3) 0.030(3) 0.000(2) 0.012(2) 0.003(2)
N33B 0.0099(18) 0.0078(17) 0.0085(17) -0.0012(14) 0.0018(14) 0.0038(14)
O34B 0.045(3) 0.032(2) 0.029(2) 0.0018(18) 0.0128(19) 0.0206(19)
O1C 0.0217(18) 0.0210(18) 0.0166(17) 0.0011(14) 0.0085(14) 0.0019(14)
C2C 0.012(2) 0.022(3) 0.017(2) 0.002(2) 0.0021(19) 0.0045(19)
O3C 0.0215(19) 0.029(2) 0.0234(19) 0.0019(16) 0.0106(16) -0.0016(15)
C4C 0.022(3) 0.022(3) 0.016(2) 0.004(2) 0.006(2) 0.007(2)
C5C 0.021(3) 0.024(3) 0.023(3) 0.004(2) 0.004(2) 0.005(2)
C6C 0.034(3) 0.025(3) 0.023(3) 0.003(2) 0.003(2) 0.005(2)
C7C 0.040(3) 0.031(3) 0.020(3) 0.000(2) 0.009(2) 0.010(3)
C8C 0.031(3) 0.032(3) 0.027(3) 0.005(2) 0.017(2) 0.011(2)
C9C 0.021(3) 0.028(3) 0.020(3) 0.003(2) 0.009(2) 0.006(2)
C10C 0.020(3) 0.035(3) 0.025(3) 0.007(2) 0.010(2) 0.009(2)
N11C 0.017(2) 0.031(2) 0.025(2) 0.0048(19) 0.0095(18) 0.0015(18)
C12C 0.014(3) 0.040(3) 0.031(3) 0.006(3) 0.008(2) 0.000(2)
C13C 0.015(2) 0.032(3) 0.025(3) 0.003(2) 0.005(2) 0.001(2)
O14C 0.0133(17) 0.030(2) 0.029(2) 0.0037(16) 0.0045(15) -0.0001(15)
C15C 0.018(3) 0.044(4) 0.031(3) 0.003(3) 0.006(2) -0.002(2)
N16C 0.016(2) 0.043(3) 0.031(3) -0.001(2) 0.002(2) -0.003(2)
C17C 0.027(3) 0.043(4) 0.034(3) -0.002(3) 0.009(3) -0.009(3)
C18C 0.016(3) 0.067(5) 0.028(3) 0.002(3) 0.001(2) 0.005(3)
C19C 0.030(4) 0.082(6) 0.040(4) 0.006(4) 0.012(3) 0.004(3)
C20C 0.031(4) 0.110(8) 0.045(4) 0.011(5) 0.013(3) 0.012(4)
C21C 0.029(4) 0.111(8) 0.036(4) -0.019(4) 0.010(3) 0.009(4)
C22C 0.022(3) 0.090(6) 0.050(4) -0.018(4) 0.006(3) 0.009(4)
C23C 0.012(3) 0.070(5) 0.032(3) -0.011(3) -0.003(2) 0.005(3)
C24C 0.012(3) 0.047(4) 0.039(3) -0.009(3) -0.002(2) -0.002(2)
O25C 0.030(2) 0.045(3) 0.050(3) -0.007(2) 0.004(2) 0.000(2)
C26C 0.020(3) 0.053(4) 0.026(3) 0.012(3) 0.013(2) 0.009(3)
C27C 0.027(3) 0.055(4) 0.044(4) 0.026(3) 0.018(3) 0.004(3)
N28C 0.0104(19) 0.020(2) 0.029(2) 0.0125(18) 0.0103(18) -0.0014(16)
O29C 0.083(4) 0.080(4) 0.092(4) 0.054(4) 0.071(4) 0.037(3)
O1D 0.0159(17) 0.029(2) 0.0210(18) 0.0066(16) 0.0041(15) 0.0059(15)
C2D 0.022(3) 0.034(3) 0.020(3) 0.002(2) 0.008(2) 0.004(2)
O3D 0.024(2) 0.040(2) 0.045(3) 0.019(2) 0.0163(19) 0.0146(18)
C4D 0.019(3) 0.032(3) 0.019(3) 0.010(2) 0.004(2) 0.006(2)
C5D 0.024(3) 0.037(3) 0.025(3) 0.008(2) 0.005(2) 0.006(2)
C6D 0.031(3) 0.037(3) 0.029(3) 0.012(3) 0.004(3) 0.001(3)
C7D 0.026(3) 0.052(4) 0.028(3) 0.016(3) 0.010(2) 0.002(3)
C8D 0.029(3) 0.049(4) 0.021(3) 0.010(3) 0.012(2) 0.009(3)
C9D 0.023(3) 0.037(3) 0.014(2) 0.007(2) 0.006(2) 0.008(2)
C10D 0.021(3) 0.038(3) 0.013(2) 0.003(2) 0.004(2) 0.008(2)
N11D 0.018(2) 0.027(2) 0.018(2) 0.0017(18) 0.0058(18) 0.0052(18)
C12D 0.022(3) 0.028(3) 0.016(2) -0.005(2) 0.004(2) 0.007(2)
C13D 0.025(3) 0.031(3) 0.018(3) -0.002(2) 0.004(2) 0.007(2)
O14D 0.0200(18) 0.0225(18) 0.0179(17) -0.0022(14) 0.0054(14) 0.0014(14)
C15D 0.024(3) 0.037(3) 0.025(3) -0.011(2) -0.007(2) 0.006(2)
N16D 0.018(2) 0.027(2) 0.032(3) -0.011(2) 0.0058(19) -0.0006(18)
C17D 0.021(3) 0.023(3) 0.023(3) -0.007(2) 0.006(2) -0.001(2)
C18D 0.020(3) 0.022(3) 0.024(3) -0.004(2) 0.012(2) -0.003(2)
C19D 0.027(3) 0.023(3) 0.031(3) -0.005(2) 0.014(2) -0.006(2)
C20D 0.046(4) 0.018(3) 0.043(4) -0.003(2) 0.027(3) -0.008(2)
C21D 0.039(3) 0.024(3) 0.035(3) 0.005(2) 0.023(3) 0.001(2)
C22D 0.029(3) 0.025(3) 0.021(3) 0.001(2) 0.016(2) 0.000(2)
C23D 0.023(3) 0.023(3) 0.025(3) -0.004(2) 0.017(2) -0.001(2)
C24D 0.023(3) 0.018(2) 0.017(2) 0.0008(19) 0.011(2) 0.002(2)
O25D 0.0163(18) 0.0203(18) 0.0249(19) -0.0046(15) 0.0035(15) 0.0013(14)
O26D 0.0198(19) 0.0216(18) 0.0240(19) -0.0028(15) 0.0048(16) 0.0034(14)
C27D 0.015(2) 0.029(3) 0.018(3) 0.002(2) 0.007(2) 0.004(2)
C28D 0.018(3) 0.016(2) 0.019(2) -0.0009(19) 0.005(2) 0.0002(19)
N29D 0.0034(16) 0.0060(16) 0.0056(16) -0.0008(13) 0.0013(13) 0.0005(13)
O30D 0.0167(18) 0.0229(18) 0.0212(18) 0.0017(14) 0.0084(15) 0.0007(14)
C31D 0.021(3) 0.037(3) 0.047(4) -0.017(3) 0.008(3) -0.007(2)
C32D 0.065(5) 0.051(5) 0.047(4) -0.003(4) 0.010(4) -0.036(4)
N33D 0.037(3) 0.031(3) 0.020(2) 0.002(2) 0.005(2) -0.025(2)
O34D 0.184(9) 0.159(8) 0.065(4) -0.015(5) 0.027(5) -0.154(8)
Zn10 0.0298(3) 0.0248(3) 0.0253(3) -0.0036(3) 0.0111(3) 0.0000(3)
Cl11 0.0301(7) 0.0312(7) 0.0460(9) -0.0091(6) 0.0118(6) -0.0010(6)
Cl12 0.0374(8) 0.0286(7) 0.0246(7) -0.0036(5) 0.0152(6) -0.0064(6)
Cl13 0.0336(7) 0.0324(7) 0.0262(7) -0.0027(6) 0.0123(6) 0.0055(6)
O14 0.036(2) 0.026(2) 0.031(2) 0.0032(17) 0.0107(18) 0.0020(17)
Na1 0.0340(12) 0.0326(12) 0.0301(12) 0.0003(10) 0.0151(10) 0.0093(10)
Na2 0.0579(17) 0.0372(14) 0.0383(14) -0.0068(11) 0.0208(13) -0.0165(12)
Na3 0.083(3) 0.144(4) 0.058(2) -0.007(2) 0.034(2) -0.065(3)
Na4 0.048(5) 0.026(2) 0.048(5) 0.018(3) 0.044(4) 0.020(3)
Na4' 0.048(5) 0.026(2) 0.048(5) 0.018(3) 0.044(4) 0.020(3)
Na4" 0.048(5) 0.026(2) 0.048(5) 0.018(3) 0.044(4) 0.020(3)
Na4` 0.048(5) 0.026(2) 0.048(5) 0.018(3) 0.044(4) 0.020(3)
O1S 0.079(4) 0.026(2) 0.034(2) -0.0066(19) 0.010(2) 0.010(2)
O2S 0.070(5) 0.088(5) 0.161(8) 0.001(5) 0.062(5) 0.024(4)
O3S 0.042(3) 0.043(3) 0.037(2) -0.006(2) 0.019(2) -0.005(2)
O4S 0.049(3) 0.035(2) 0.057(3) -0.003(2) 0.027(2) -0.002(2)
O5S 0.053(3) 0.038(3) 0.045(3) -0.002(2) 0.019(2) 0.005(2)
O6S 0.043(3) 0.051(3) 0.065(3) -0.007(3) 0.023(3) -0.001(2)
O7S 0.075(4) 0.042(3) 0.073(4) -0.003(3) 0.014(3) -0.006(3)
O8S 0.161(8) 0.061(4) 0.123(6) 0.003(4) 0.099(6) -0.021(5)
O9S 0.144(8) 0.064(4) 0.078(5) -0.020(4) -0.020(5) 0.024(5)
O10S 0.40(2) 0.074(6) 0.216(12) -0.003(7) 0.252(15) 0.018(9)
O11S 0.053(6) 0.220(14) 0.48(3) -0.212(17) 0.031(10) 0.005(7)
O12S 0.283(18) 0.202(14) 0.201(14) 0.102(11) 0.136(13) 0.160(13)
O13S 0.056(4) 0.057(4) 0.178(8) -0.011(5) 0.042(5) -0.017(3)
O14S 0.214(15) 0.134(10) 0.276(18) -0.088(11) 0.037(13) -0.070(10)
O15S 0.036(4) 0.029(3) 0.060(6) -0.006(4) 0.040(4) -0.008(4)
O15' 0.036(4) 0.029(3) 0.060(6) -0.006(4) 0.040(4) -0.008(4)
O16S 0.035(4) 0.036(4) 0.028(4) 0.017(3) 0.006(3) -0.015(3)
O16' 0.035(4) 0.036(4) 0.028(4) 0.017(3) 0.006(3) -0.015(3)
O16" 0.035(4) 0.036(4) 0.028(4) 0.017(3) 0.006(3) -0.015(3)
O1T 0.041(3) 0.064(4) 0.079(4) 0.025(3) 0.018(3) 0.002(3)
C1T 0.068(5) 0.063(5) 0.060(5) 0.015(4) 0.031(4) 0.011(4)
O2T 0.046(4) 0.191(10) 0.158(9) 0.122(8) 0.010(5) 0.013(5)
C2T 0.068(8) 0.33(3) 0.064(7) 0.088(11) -0.010(6) -0.035(11)

loop_
_atom_type_symbol
_atom_type_description
_atom_type_scat_dispersion_real
_atom_type_scat_dispersion_imag
_atom_type_scat_source
C C 0.0033 0.0016 'International Tables Vol C Tables 4.2.6.8 and 6.1.1.4'
H H 0.0000 0.0000 'International Tables Vol C Tables 4.2.6.8 and 6.1.1.4'
N N 0.0061 0.0033 'International Tables Vol C Tables 4.2.6.8 and 6.1.1.4'
O O 0.0106 0.0060 'International Tables Vol C Tables 4.2.6.8 and 6.1.1.4'
Cl Cl 0.1484 0.1585 'International Tables Vol C Tables 4.2.6.8 and 6.1.1.4'
Zn Zn 0.2839 1.4301 'International Tables Vol C Tables 4.2.6.8 and 6.1.1.4'
Na Na 0.0362 0.0249 'International Tables Vol C Tables 4.2.6.8 and 6.1.1.4'

loop_
_geom_angle_atom_site_label_1
_geom_angle_atom_site_label_2
_geom_angle_atom_site_label_3
_geom_angle
_geom_angle_site_symmetry_1
_geom_angle_site_symmetry_3
_geom_angle_publ_flag
O1B Zn1 O3A 97.82(14) . . ?
O1B Zn1 O14B 93.23(14) . . ?
O3A Zn1 O14B 99.65(13) . . ?
O1B Zn1 N11B 97.18(15) . . ?
O3A Zn1 N11B 163.05(15) . . ?
O14B Zn1 N11B 87.33(14) . . ?
O1B Zn1 N29B 168.93(13) . . ?
O3A Zn1 N29B 87.35(13) . . ?
O14B Zn1 N29B 95.55(13) . . ?
N11B Zn1 N29B 76.55(14) . . ?
O1B Zn1 O1A 90.07(13) . . ?
O3A Zn1 O1A 58.59(12) . . ?
O14B Zn1 O1A 158.24(12) . . ?
N11B Zn1 O1A 113.60(14) . . ?
N29B Zn1 O1A 84.26(12) . . ?
O8 Zn2 N28A 97.82(14) . . ?
O8 Zn2 O3A 91.47(13) . . ?
N28A Zn2 O3A 170.10(14) . . ?
O8 Zn2 N11A 172.38(15) . . ?
N28A Zn2 N11A 79.84(15) . . ?
O3A Zn2 N11A 90.51(15) . . ?
O8 Zn2 O30D 91.40(13) . . ?
N28A Zn2 O30D 88.73(14) . . ?
O3A Zn2 O30D 94.48(13) . . ?
N11A Zn2 O30D 95.78(15) . . ?
O8 Zn2 O14A 92.27(13) . . ?
N28A Zn2 O14A 92.83(14) . . ?
O3A Zn2 O14A 83.35(13) . . ?
N11A Zn2 O14A 80.66(14) . . ?
O30D Zn2 O14A 175.79(13) . . ?
N33B Zn3 O25B 121.46(15) . . ?
N33B Zn3 O14B 125.02(14) . . ?
O25B Zn3 O14B 112.71(14) . . ?
N33B Zn3 O8 96.01(14) . . ?
O25B Zn3 O8 86.73(13) . . ?
O14B Zn3 O8 95.65(13) . . ?
N33B Zn3 N16B 82.78(15) . . ?
O25B Zn3 N16B 95.59(15) . . ?
O14B Zn3 N16B 83.47(15) . . ?
O8 Zn3 N16B 177.69(15) . . ?
O8 Zn4 O9 135.96(14) . . ?
O8 Zn4 N29B 100.28(14) . . ?
O9 Zn4 N29B 105.21(14) . . ?
O8 Zn4 N29D 107.27(13) . . ?
O9 Zn4 N29D 98.54(14) . . ?
N29B Zn4 N29D 107.52(14) . . ?
O1D Zn5 O14D 98.16(15) . . ?
O1D Zn5 O1C 97.36(14) . . ?
O14D Zn5 O1C 96.85(14) . . ?
O1D Zn5 N11D 93.10(16) . . ?
O14D Zn5 N11D 85.30(16) . . ?
O1C Zn5 N11D 168.89(15) . . ?
O1D Zn5 N29D 163.01(14) . . ?
O14D Zn5 N29D 95.82(13) . . ?
O1C Zn5 N29D 90.49(13) . . ?
N11D Zn5 N29D 78.43(14) . . ?
O1D Zn5 O3C 82.96(14) . . ?
O14D Zn5 O3C 153.37(13) . . ?
O1C Zn5 O3C 56.80(13) . . ?
N11D Zn5 O3C 121.29(15) . . ?
N29D Zn5 O3C 88.86(12) . . ?
O9 Zn6 N28C 95.96(15) . . ?
O9 Zn6 O1C 93.48(14) . . ?
N28C Zn6 O1C 170.08(15) . . ?
O9 Zn6 O30B 92.67(13) . . ?
N28C Zn6 O30B 88.98(16) . . ?
O1C Zn6 O30B 93.62(14) . . ?
O9 Zn6 N11C 169.70(16) . . ?
N28C Zn6 N11C 78.88(17) . . ?
O1C Zn6 N11C 91.32(15) . . ?
O30B Zn6 N11C 96.12(16) . . ?
O9 Zn6 O14C 91.88(14) . . ?
N28C Zn6 O14C 92.61(15) . . ?
O1C Zn6 O14C 84.03(14) . . ?
O30B Zn6 O14C 175.00(14) . . ?
N11C Zn6 O14C 79.55(16) . . ?
O25D Zn7 N33D 124.63(19) . . ?
O25D Zn7 O14D 113.12(15) . . ?
N33D Zn7 O14D 121.75(19) . . ?
O25D Zn7 O9 88.27(14) . . ?
N33D Zn7 O9 94.82(17) . . ?
O14D Zn7 O9 93.77(14) . . ?
O25D Zn7 N16D 95.89(16) . . ?
N33D Zn7 N16D 82.31(19) . . ?
O14D Zn7 N16D 85.18(16) . . ?
O9 Zn7 N16D 175.80(15) . . ?
Zn4 O8 Zn2 115.13(16) . . ?
Zn4 O8 Zn3 109.98(15) . . ?
Zn2 O8 Zn3 119.45(16) . . ?
Zn4 O8 H8E 103.3 . . ?
Zn2 O8 H8E 103.3 . . ?
Zn3 O8 H8E 103.3 . . ?
Zn4 O9 Zn6 115.99(16) . . ?
Zn4 O9 Zn7 109.20(16) . . ?
Zn6 O9 Zn7 119.24(16) . . ?
Zn4 O9 H9A 103.3 . . ?
Zn6 O9 H9A 103.3 . . ?
Zn7 O9 H9A 103.3 . . ?
C2A O1A Zn1 82.8(3) . . ?
O1A C2A O3A 119.8(4) . . ?
O1A C2A C4A 121.2(5) . . ?
O3A C2A C4A 118.9(4) . . ?
C2A O3A Zn1 98.8(3) . . ?
C2A O3A Zn2 134.7(3) . . ?
Zn1 O3A Zn2 124.46(16) . . ?
C5A C4A C9A 119.9(5) . . ?
C5A C4A C2A 116.1(5) . . ?
C9A C4A C2A 123.9(5) . . ?
C6A C5A C4A 120.4(5) . . ?
C6A C5A H5A 119.8 . . ?
C4A C5A H5A 119.8 . . ?
C7A C6A C5A 120.1(5) . . ?
C7A C6A H6A 120.0 . . ?
C5A C6A H6A 120.0 . . ?
C6A C7A C8A 119.6(5) . . ?
C6A C7A H7A 120.2 . . ?
C8A C7A H7A 120.2 . . ?
C9A C8A C7A 121.7(5) . . ?
C9A C8A H8A 119.1 . . ?
C7A C8A H8A 119.1 . . ?
C8A C9A C4A 118.3(5) . . ?
C8A C9A C10A 118.9(4) . . ?
C4A C9A C10A 122.5(4) . . ?
N11A C10A C9A 116.5(4) . . ?
N11A C10A H10A 108.2 . . ?
C9A C10A H10A 108.2 . . ?
N11A C10A H10B 108.2 . . ?
C9A C10A H10B 108.2 . . ?
H10A C10A H10B 107.3 . . ?
C26A N11A C12A 108.8(4) . . ?
C26A N11A C10A 112.7(4) . . ?
C12A N11A C10A 107.4(4) . . ?
C26A N11A Zn2 103.0(3) . . ?
C12A N11A Zn2 107.1(3) . . ?
C10A N11A Zn2 117.5(3) . . ?
N11A C12A C13A 111.8(4) . . ?
N11A C12A H12A 109.2 . . ?
C13A C12A H12A 109.2 . . ?
N11A C12A H12B 109.2 . . ?
C13A C12A H12B 109.2 . . ?
H12A C12A H12B 107.9 . . ?
O14A C13A C12A 106.6(4) . . ?
O14A C13A C15A 110.7(4) . . ?
C12A C13A C15A 109.3(4) . . ?
O14A C13A H13A 110.1 . . ?
C12A C13A H13A 110.1 . . ?
C15A C13A H13A 110.1 . . ?
C13A O14A Zn2 107.5(3) . . ?
N16A C15A C13A 112.8(4) . . ?
N16A C15A H15A 109.0 . . ?
C13A C15A H15A 109.0 . . ?
N16A C15A H15B 109.0 . . ?
C13A C15A H15B 109.0 . . ?
H15A C15A H15B 107.8 . . ?
C24A N16A C15A 124.0(5) . . ?
C24A N16A C17A 113.6(5) . . ?
C15A N16A C17A 122.4(5) . . ?
N16A C17A C18A 102.6(4) . . ?
N16A C17A H17A 128.7 . . ?
C18A C17A H17A 128.7 . . ?
C23A C18A C19A 120.5(6) . . ?
C23A C18A C17A 108.9(5) . . ?
C19A C18A C17A 130.6(6) . . ?
C20A C19A C18A 118.0(6) . . ?
C20A C19A H19A 121.0 . . ?
C18A C19A H19A 121.0 . . ?
C21A C20A C19A 121.9(6) . . ?
C21A C20A H20A 119.1 . . ?
C19A C20A H20A 119.1 . . ?
C20A C21A C22A 120.8(6) . . ?
C20A C21A H21A 119.6 . . ?
C22A C21A H21A 119.6 . . ?
C23A C22A C21A 117.2(6) . . ?
C23A C22A H22A 121.4 . . ?
C21A C22A H22A 121.4 . . ?
C18A C23A C22A 121.5(5) . . ?
C18A C23A C24A 108.6(5) . . ?
C22A C23A C24A 129.7(6) . . ?
O25A C24A N16A 126.3(5) . . ?
O25A C24A C23A 127.5(5) . . ?
N16A C24A C23A 106.2(5) . . ?
N11A C26A C27A 109.6(4) . . ?
N11A C26A H26A 109.7 . . ?
C27A C26A H26A 109.7 . . ?
N11A C26A H26B 109.7 . . ?
C27A C26A H26B 109.7 . . ?
H26A C26A H26B 108.2 . . ?
O29A C27A N28A 124.9(6) . . ?
O29A C27A C26A 118.0(5) . . ?
N28A C27A C26A 117.1(5) . . ?
C27A N28A Zn2 113.0(3) . . ?
C27A N28A Na1 131.4(3) . . ?
Zn2 N28A Na1 114.05(16) . . ?
C27A N28A H28A 105.5 . . ?
Zn2 N28A H28A 128.7 . . ?
Na1 N28A H28A 30.7 . . ?
C27A O29A Na2 159.6(4) . . ?
C2B O1B Zn1 131.2(3) . . ?
O3B C2B O1B 122.8(5) . . ?
O3B C2B C4B 117.4(4) . . ?
O1B C2B C4B 119.8(4) . . ?
C5B C4B C9B 119.6(5) . . ?
C5B C4B C2B 116.3(5) . . ?
C9B C4B C2B 124.0(4) . . ?
C6B C5B C4B 120.9(5) . . ?
C6B C5B H5B 119.5 . . ?
C4B C5B H5B 119.5 . . ?
C7B C6B C5B 119.9(5) . . ?
C7B C6B H6B 120.1 . . ?
C5B C6B H6B 120.1 . . ?
C6B C7B C8B 119.9(5) . . ?
C6B C7B H7B 120.0 . . ?
C8B C7B H7B 120.0 . . ?
C7B C8B C9B 121.3(5) . . ?
C7B C8B H8B 119.3 . . ?
C9B C8B H8B 119.3 . . ?
C8B C9B C4B 118.3(5) . . ?
C8B C9B C10B 118.0(5) . . ?
C4B C9B C10B 123.5(4) . . ?
N11B C10B C9B 114.6(4) . . ?
N11B C10B H10C 108.6 . . ?
C9B C10B H10C 108.6 . . ?
N11B C10B H10D 108.6 . . ?
C9B C10B H10D 108.6 . . ?
H10C C10B H10D 107.6 . . ?
C27B N11B C10B 111.7(4) . . ?
C27B N11B C12B 109.9(4) . . ?
C10B N11B C12B 108.6(4) . . ?
C27B N11B Zn1 110.1(3) . . ?
C10B N11B Zn1 113.6(3) . . ?
C12B N11B Zn1 102.4(3) . . ?
N11B C12B C13B 109.6(4) . . ?
N11B C12B H12C 109.8 . . ?
C13B C12B H12C 109.8 . . ?
N11B C12B H12D 109.8 . . ?
C13B C12B H12D 109.8 . . ?
H12C C12B H12D 108.2 . . ?
O14B C13B C12B 108.1(4) . . ?
O14B C13B C15B 112.0(4) . . ?
C12B C13B C15B 113.0(4) . . ?
O14B C13B H13B 107.8 . . ?
C12B C13B H13B 107.8 . . ?
C15B C13B H13B 107.8 . . ?
C13B O14B Zn3 110.2(3) . . ?
C13B O14B Zn1 103.0(3) . . ?
Zn3 O14B Zn1 124.30(17) . . ?
N16B C15B C13B 113.7(4) . . ?
N16B C15B H15C 108.8 . . ?
C13B C15B H15C 108.8 . . ?
N16B C15B H15D 108.8 . . ?
C13B C15B H15D 108.8 . . ?
H15C C15B H15D 107.7 . . ?
C31B N16B C15B 112.3(4) . . ?
C31B N16B C17B 111.7(4) . . ?
C15B N16B C17B 110.2(4) . . ?
C31B N16B Zn3 104.8(3) . . ?
C15B N16B Zn3 107.6(3) . . ?
C17B N16B Zn3 110.1(3) . . ?
N16B C17B C18B 114.0(4) . . ?
N16B C17B H17B 108.8 . . ?
C18B C17B H17B 108.8 . . ?
N16B C17B H17C 108.8 . . ?
C18B C17B H17C 108.8 . . ?
H17B C17B H17C 107.7 . . ?
C19B C18B C23B 118.2(5) . . ?
C19B C18B C17B 118.8(5) . . ?
C23B C18B C17B 123.0(4) . . ?
C20B C19B C18B 121.5(6) . . ?
C20B C19B H19B 119.2 . . ?
C18B C19B H19B 119.2 . . ?
C21B C20B C19B 120.1(5) . . ?
C21B C20B H20B 119.9 . . ?
C19B C20B H20B 119.9 . . ?
C20B C21B C22B 119.7(5) . . ?
C20B C21B H21B 120.2 . . ?
C22B C21B H21B 120.2 . . ?
C23B C22B C21B 121.1(6) . . ?
C23B C22B H22B 119.4 . . ?
C21B C22B H22B 119.4 . . ?
C22B C23B C18B 119.3(5) . . ?
C22B C23B C24B 117.2(5) . . ?
C18B C23B C24B 123.5(5) . . ?
O26B C24B O25B 121.9(5) . . ?
O26B C24B C23B 118.1(5) . . ?
O25B C24B C23B 120.0(5) . . ?
C24B O25B Zn3 129.5(3) . . ?
C24B O26B Na3 166.8(4) . . ?
N11B C27B C28B 111.6(4) . . ?
N11B C27B H27A 109.3 . . ?
C28B C27B H27A 109.3 . . ?
N11B C27B H27B 109.3 . . ?
C28B C27B H27B 109.3 . . ?
H27A C27B H27B 108.0 . . ?
O30B C28B N29B 126.6(5) . . ?
O30B C28B C27B 116.8(4) . . ?
N29B C28B C27B 116.5(4) . . ?
C28B N29B Zn4 125.9(3) . . ?
C28B N29B Zn1 113.0(3) . . ?
Zn4 N29B Zn1 118.30(15) . . ?
C28B N29B H29B 95.5 . . ?
Zn4 N29B H29B 95.6 . . ?
Zn1 N29B H29B 95.6 . . ?
C28B O30B Zn6 136.0(3) . . ?
N16B C31B C32B 113.6(4) . . ?
N16B C31B H31A 108.8 . . ?
C32B C31B H31A 108.8 . . ?
N16B C31B H31B 108.8 . . ?
C32B C31B H31B 108.8 . . ?
H31A C31B H31B 107.7 . . ?
O34B C32B N33B 124.9(5) . . ?
O34B C32B C31B 117.2(5) . . ?
N33B C32B C31B 117.7(4) . . ?
C32B N33B Zn3 116.4(3) . . ?
C32B N33B Na1 119.8(3) . . ?
Zn3 N33B Na1 123.30(17) . . ?
C32B N33B H33B 97.1 . . ?
Zn3 N33B H33B 107.6 . . ?
Na1 N33B H33B 72.9 . . ?
C32B O34B Na2 137.9(4) . 4_575 ?
C2C O1C Zn5 100.8(3) . . ?
C2C O1C Zn6 133.2(3) . . ?
Zn5 O1C Zn6 123.34(17) . . ?
O3C C2C O1C 119.7(5) . . ?
O3C C2C C4C 120.6(5) . . ?
O1C C2C C4C 119.7(4) . . ?
C2C O3C Zn5 82.7(3) . . ?
C5C C4C C9C 119.6(5) . . ?
C5C C4C C2C 116.1(5) . . ?
C9C C4C C2C 124.4(5) . . ?
C6C C5C C4C 121.5(5) . . ?
C6C C5C H5C 119.3 . . ?
C4C C5C H5C 119.3 . . ?
C5C C6C C7C 119.2(5) . . ?
C5C C6C H6C 120.4 . . ?
C7C C6C H6C 120.4 . . ?
C8C C7C C6C 119.7(5) . . ?
C8C C7C H7C 120.1 . . ?
C6C C7C H7C 120.1 . . ?
C7C C8C C9C 122.4(5) . . ?
C7C C8C H8C 118.8 . . ?
C9C C8C H8C 118.8 . . ?
C8C C9C C4C 117.6(5) . . ?
C8C C9C C10C 119.0(5) . . ?
C4C C9C C10C 123.1(5) . . ?
N11C C10C C9C 116.3(4) . . ?
N11C C10C H10E 108.2 . . ?
C9C C10C H10E 108.2 . . ?
N11C C10C H10F 108.2 . . ?
C9C C10C H10F 108.2 . . ?
H10E C10C H10F 107.4 . . ?
C26C N11C C12C 109.9(4) . . ?
C26C N11C C10C 112.0(4) . . ?
C12C N11C C10C 107.5(4) . . ?
C26C N11C Zn6 102.7(3) . . ?
C12C N11C Zn6 107.3(3) . . ?
C10C N11C Zn6 117.3(3) . . ?
N11C C12C C13C 110.4(4) . . ?
N11C C12C H12E 109.6 . . ?
C13C C12C H12E 109.6 . . ?
N11C C12C H12F 109.6 . . ?
C13C C12C H12F 109.6 . . ?
H12E C12C H12F 108.1 . . ?
O14C C13C C12C 105.9(4) . . ?
O14C C13C C15C 110.6(5) . . ?
C12C C13C C15C 111.0(4) . . ?
O14C C13C H13C 109.7 . . ?
C12C C13C H13C 109.7 . . ?
C15C C13C H13C 109.7 . . ?
C13C O14C Zn6 107.7(3) . . ?
N16C C15C C13C 111.2(5) . . ?
N16C C15C H15E 109.4 . . ?
C13C C15C H15E 109.4 . . ?
N16C C15C H15F 109.4 . . ?
C13C C15C H15F 109.4 . . ?
H15E C15C H15F 108.0 . . ?
C24C N16C C15C 125.1(6) . . ?
C24C N16C C17C 112.5(5) . . ?
C15C N16C C17C 122.1(5) . . ?
N16C C17C C18C 102.9(6) . . ?
N16C C17C H17D 128.5 . . ?
C18C C17C H17D 128.5 . . ?
C23C C18C C19C 121.1(7) . . ?
C23C C18C C17C 109.4(6) . . ?
C19C C18C C17C 129.6(7) . . ?
C20C C19C C18C 116.7(8) . . ?
C20C C19C H19C 121.6 . . ?
C18C C19C H19C 121.6 . . ?
C19C C20C C21C 122.1(8) . . ?
C19C C20C H20C 119.0 . . ?
C21C C20C H20C 119.0 . . ?
C22C C21C C20C 121.1(8) . . ?
C22C C21C H21C 119.5 . . ?
C20C C21C H21C 119.5 . . ?
C21C C22C C23C 116.8(9) . . ?
C21C C22C H22C 121.6 . . ?
C23C C22C H22C 121.6 . . ?
C18C C23C C22C 122.3(7) . . ?
C18C C23C C24C 108.7(6) . . ?
C22C C23C C24C 129.0(8) . . ?
O25C C24C N16C 125.1(6) . . ?
O25C C24C C23C 128.6(6) . . ?
N16C C24C C23C 106.2(6) . . ?
N11C C26C C27C 110.1(5) . . ?
N11C C26C H26C 109.6 . . ?
C27C C26C H26C 109.6 . . ?
N11C C26C H26D 109.6 . . ?
C27C C26C H26D 109.6 . . ?
H26C C26C H26D 108.2 . . ?
O29C C27C N28C 123.4(7) . . ?
O29C C27C C26C 119.1(6) . . ?
N28C C27C C26C 117.5(5) . . ?
O29C C27C Na4' 32.4(4) . . ?
N28C C27C Na4' 143.0(5) . . ?
C26C C27C Na4' 93.3(4) . . ?
C27C N28C Zn6 113.4(4) . . ?
C27C N28C Na3 130.6(4) . . ?
Zn6 N28C Na3 114.6(2) . . ?
C27C N28C H28C 104.8 . . ?
Zn6 N28C H28C 137.8 . . ?
Na3 N28C H28C 26.1 . . ?
C27C O29C Na4 136.5(5) . . ?
C27C O29C Na4' 128.7(6) . . ?
C27C O29C Na4" 129.0(6) . . ?
C2D O1D Zn5 133.5(3) . . ?
O3D C2D O1D 122.1(5) . . ?
O3D C2D C4D 117.2(5) . . ?
O1D C2D C4D 120.7(5) . . ?
C5D C4D C9D 118.9(5) . . ?
C5D C4D C2D 118.1(5) . . ?
C9D C4D C2D 122.9(5) . . ?
C6D C5D C4D 121.3(6) . . ?
C6D C5D H5D 119.3 . . ?
C4D C5D H5D 119.3 . . ?
C5D C6D C7D 120.0(6) . . ?
C5D C6D H6D 120.0 . . ?
C7D C6D H6D 120.0 . . ?
C8D C7D C6D 119.2(6) . . ?
C8D C7D H7D 120.4 . . ?
C6D C7D H7D 120.4 . . ?
C7D C8D C9D 121.7(6) . . ?
C7D C8D H8D 119.2 . . ?
C9D C8D H8D 119.2 . . ?
C8D C9D C4D 118.8(5) . . ?
C8D C9D C10D 117.7(5) . . ?
C4D C9D C10D 123.2(5) . . ?
N11D C10D C9D 115.3(4) . . ?
N11D C10D H10G 108.4 . . ?
C9D C10D H10G 108.4 . . ?
N11D C10D H10H 108.4 . . ?
C9D C10D H10H 108.4 . . ?
H10G C10D H10H 107.5 . . ?
C27D N11D C12D 110.4(4) . . ?
C27D N11D C10D 111.6(4) . . ?
C12D N11D C10D 108.0(4) . . ?
C27D N11D Zn5 107.7(3) . . ?
C12D N11D Zn5 103.5(3) . . ?
C10D N11D Zn5 115.4(3) . . ?
N11D C12D C13D 109.3(4) . . ?
N11D C12D H12G 109.8 . . ?
C13D C12D H12G 109.8 . . ?
N11D C12D H12H 109.8 . . ?
C13D C12D H12H 109.8 . . ?
H12G C12D H12H 108.3 . . ?
O14D C13D C12D 107.5(4) . . ?
O14D C13D C15D 110.3(5) . . ?
C12D C13D C15D 116.2(5) . . ?
O14D C13D H13D 107.5 . . ?
C12D C13D H13D 107.5 . . ?
C15D C13D H13D 107.5 . . ?
C13D O14D Zn7 107.9(3) . . ?
C13D O14D Zn5 104.6(3) . . ?
Zn7 O14D Zn5 124.20(17) . . ?
N16D C15D C13D 113.5(4) . . ?
N16D C15D H15G 108.9 . . ?
C13D C15D H15G 108.9 . . ?
N16D C15D H15H 108.9 . . ?
C13D C15D H15H 108.9 . . ?
H15G C15D H15H 107.7 . . ?
C31D N16D C15D 111.7(5) . . ?
C31D N16D C17D 111.9(4) . . ?
C15D N16D C17D 110.3(5) . . ?
C31D N16D Zn7 106.4(4) . . ?
C15D N16D Zn7 104.7(3) . . ?
C17D N16D Zn7 111.8(3) . . ?
N16D C17D C18D 114.2(4) . . ?
N16D C17D H17E 108.7 . . ?
C18D C17D H17E 108.7 . . ?
N16D C17D H17F 108.7 . . ?
C18D C17D H17F 108.7 . . ?
H17E C17D H17F 107.6 . . ?
C19D C18D C23D 118.1(5) . . ?
C19D C18D C17D 117.7(5) . . ?
C23D C18D C17D 124.1(5) . . ?
C20D C19D C18D 121.7(5) . . ?
C20D C19D H19D 119.1 . . ?
C18D C19D H19D 119.1 . . ?
C21D C20D C19D 119.8(5) . . ?
C21D C20D H20D 120.1 . . ?
C19D C20D H20D 120.1 . . ?
C20D C21D C22D 119.5(5) . . ?
C20D C21D H21D 120.2 . . ?
C22D C21D H21D 120.2 . . ?
C21D C22D C23D 121.3(5) . . ?
C21D C22D H22D 119.4 . . ?
C23D C22D H22D 119.4 . . ?
C22D C23D C18D 119.6(5) . . ?
C22D C23D C24D 116.1(5) . . ?
C18D C23D C24D 124.3(5) . . ?
O26D C24D O25D 121.7(5) . . ?
O26D C24D C23D 118.0(4) . . ?
O25D C24D C23D 120.3(4) . . ?
C24D O25D Zn7 133.6(3) . . ?
C24D O26D Na1 164.8(3) . . ?
N11D C27D C28D 112.0(4) . . ?
N11D C27D H27C 109.2 . . ?
C28D C27D H27C 109.2 . . ?
N11D C27D H27D 109.2 . . ?
C28D C27D H27D 109.2 . . ?
H27C C27D H27D 107.9 . . ?
O30D C28D N29D 125.9(5) . . ?
O30D C28D C27D 117.3(4) . . ?
N29D C28D C27D 116.7(4) . . ?
C28D N29D Zn4 122.3(3) . . ?
C28D N29D Zn5 113.6(3) . . ?
Zn4 N29D Zn5 120.74(16) . . ?
C28D N29D H29D 96.1 . . ?
Zn4 N29D H29D 96.2 . . ?
Zn5 N29D H29D 96.2 . . ?
C28D O30D Zn2 138.5(3) . . ?
C32D C31D N16D 114.8(5) . . ?
C32D C31D H31C 108.6 . . ?
N16D C31D H31C 108.6 . . ?
C32D C31D H31D 108.6 . . ?
N16D C31D H31D 108.6 . . ?
H31C C31D H31D 107.5 . . ?
O34D C32D N33D 122.4(8) . . ?
O34D C32D C31D 117.5(7) . . ?
N33D C32D C31D 120.1(6) . . ?
C32D N33D Zn7 116.1(5) . . ?
C32D N33D Na3 119.4(5) . . ?
Zn7 N33D Na3 124.4(2) . . ?
C32D N33D H33D 99.1 . . ?
Zn7 N33D H33D 73.9 . . ?
Na3 N33D H33D 99.4 . . ?
O14 Zn10 Cl12 108.89(12) . . ?
O14 Zn10 Cl13 112.22(13) . . ?
Cl12 Zn10 Cl13 108.42(6) . . ?
O14 Zn10 Cl11 97.89(13) . . ?
Cl12 Zn10 Cl11 115.40(6) . . ?
Cl13 Zn10 Cl11 113.66(6) . . ?
Zn10 O14 H14 117.2 . . ?
O2S Na1 O26D 152.1(3) . . ?
O2S Na1 O1S 87.7(2) . . ?
O26D Na1 O1S 101.16(19) . . ?
O2S Na1 N33B 122.7(3) . . ?
O26D Na1 N33B 84.48(14) . . ?
O1S Na1 N33B 86.91(16) . . ?
O2S Na1 N28A 84.1(2) . . ?
O26D Na1 N28A 81.55(14) . . ?
O1S Na1 N28A 166.50(18) . . ?
N33B Na1 N28A 106.55(15) . . ?
O29A Na2 O34B 101.91(19) . 4_576 ?
O29A Na2 O3S 84.19(19) . 1_455 ?
O34B Na2 O3S 91.96(18) 4_576 1_455 ?
O29A Na2 O8S 171.6(3) . 1_455 ?
O34B Na2 O8S 86.5(2) 4_576 1_455 ?
O3S Na2 O8S 96.0(2) 1_455 1_455 ?
O29A Na2 O7S 97.4(2) . . ?
O34B Na2 O7S 92.80(19) 4_576 . ?
O3S Na2 O7S 174.6(2) 1_455 . ?
O8S Na2 O7S 81.6(3) 1_455 . ?
O29A Na2 O13S 89.1(2) . 1_455 ?
O34B Na2 O13S 166.5(2) 4_576 1_455 ?
O3S Na2 O13S 97.1(2) 1_455 1_455 ?
O8S Na2 O13S 82.6(3) 1_455 1_455 ?
O7S Na2 O13S 77.8(2) . 1_455 ?
O16" Na3 O26B 123.9(6) . . ?
O16' Na3 O26B 132.8(3) . . ?
O16" Na3 N33D 110.6(7) . . ?
O16' Na3 N33D 142.6(3) . . ?
O26B Na3 N33D 84.5(2) . . ?
O16" Na3 N28C 134.9(7) . . ?
O16' Na3 N28C 84.5(3) . . ?
O26B Na3 N28C 85.43(18) . . ?
N33D Na3 N28C 105.1(2) . . ?
O26B Na3 O16S 97.1(3) . . ?
N33D Na3 O16S 82.8(3) . . ?
N28C Na3 O16S 171.9(3) . . ?
O29C Na4 O14S 112.6(6) . 4_575 ?
O29C Na4 O15S 116.7(4) . . ?
O14S Na4 O15S 117.7(5) 4_575 . ?
O29C Na4 O11S 96.9(5) . . ?
O14S Na4 O11S 72.0(6) 4_575 . ?
O15S Na4 O11S 66.6(4) . . ?
O14S Na4' O29C 112.3(7) 4_575 . ?
O14S Na4' O11S 88.6(9) 4_575 . ?
O29C Na4' O11S 118.2(7) . . ?
O14S Na4' O15' 124.6(8) 4_575 . ?
O29C Na4' O15' 109.7(6) . . ?
O11S Na4' O15' 101.9(7) . . ?
O29C Na4" O14S 76.9(6) . 4_575 ?
Na1 O1S H1S1 158.6 . . ?
Na1 O1S H1S2 91.1 . . ?
H1S1 O1S H1S2 99.4 . . ?
Na1 O2S H2S1 93.5 . . ?
Na1 O2S H2S2 125.7 . . ?
H2S1 O2S H2S2 116.2 . . ?
Na2 O3S H3S2 142.5 1_655 . ?
Na2 O3S H3S1 104.2 1_655 . ?
H3S2 O3S H3S1 92.2 . . ?
H4S1 O4S H4S2 128.1 . . ?
H5S1 O5S H5S2 111.2 . . ?
H6S1 O6S H6S2 94.2 . . ?
Na2 O7S H7S1 104.4 . . ?
Na2 O7S H7S2 93.8 . . ?
H7S1 O7S H7S2 124.6 . . ?
Na2 O8S H8S1 158.9 1_655 . ?
Na2 O8S H8S2 91.6 1_655 . ?
H8S1 O8S H8S2 82.3 . . ?
H9S1 O9S H9S2 114.0 . . ?
H101 O10S H102 93.7 . . ?
Na4' O11S Na4 3.0(5) . . ?
Na4' O11S H111 126.9 . . ?
Na4 O11S H111 129.6 . . ?
Na4' O11S H112 44.0 . . ?
Na4 O11S H112 42.9 . . ?
H111 O11S H112 147.3 . . ?
H121 O12S H122 107.4 . . ?
Na2 O13S H131 41.3 1_655 . ?
Na2 O13S H132 114.4 1_655 . ?
H131 O13S H132 107.6 . . ?
Na4' O14S H141 129.2 4_576 . ?
Na4 O14S H141 114.5 4_576 . ?
Na4" O14S H141 100.7 4_576 . ?
Na4' O14S H142 98.2 4_576 . ?
Na4 O14S H142 112.2 4_576 . ?
Na4" O14S H142 133.8 4_576 . ?
H141 O14S H142 95.3 . . ?
Na4 O15S H151 79.5 . . ?
Na4 O15S H152 133.2 . . ?
H151 O15S H152 92.2 . . ?
Na4' O15' H153 64.3 . . ?
Na4' O15' H154 117.0 . . ?
H153 O15' H154 66.2 . . ?
Na3 O16S H161 75.0 . . ?
Na3 O16S H162 24.6 . . ?
H161 O16S H162 93.9 . . ?
Na3 O16' H163 91.4 . . ?
Na3 O16' H164 75.8 . . ?
H163 O16' H164 99.7 . . ?
Na3 O16" H165 73.6 . . ?
Na3 O16" H166 73.0 . . ?
H165 O16" H166 141.2 . . ?
C1T O1T H1T 94.9 . . ?
O1T C1T H1T1 109.5 . . ?
O1T C1T H1T2 109.5 . . ?
H1T1 C1T H1T2 109.5 . . ?
O1T C1T H1T3 109.5 . . ?
H1T1 C1T H1T3 109.5 . . ?
H1T2 C1T H1T3 109.5 . . ?
C2T O2T H2T 105.8 . . ?
O2T C2T H2T1 109.5 . . ?
O2T C2T H2T2 109.5 . . ?
H2T1 C2T H2T2 109.5 . . ?
O2T C2T H2T3 109.5 . . ?
H2T1 C2T H2T3 109.5 . . ?
H2T2 C2T H2T3 109.5 . . ?

loop_
_geom_bond_atom_site_label_1
_geom_bond_atom_site_label_2
_geom_bond_distance
_geom_bond_site_symmetry_2
_geom_bond_publ_flag
Zn1 O1B 2.003(4) . ?
Zn1 O3A 2.032(3) . ?
Zn1 O14B 2.052(3) . ?
Zn1 N11B 2.089(4) . ?
Zn1 N29B 2.282(3) . ?
Zn1 O1A 2.406(4) . ?
Zn2 O8 2.020(3) . ?
Zn2 N28A 2.074(4) . ?
Zn2 O3A 2.107(3) . ?
Zn2 N11A 2.108(4) . ?
Zn2 O30D 2.113(4) . ?
Zn2 O14A 2.258(4) . ?
Zn3 N33B 2.003(3) . ?
Zn3 O25B 2.004(3) . ?
Zn3 O14B 2.009(3) . ?
Zn3 O8 2.060(3) . ?
Zn3 N16B 2.158(4) . ?
Zn4 O8 1.975(3) . ?
Zn4 O9 1.982(3) . ?
Zn4 N29B 2.036(3) . ?
Zn4 N29D 2.052(3) . ?
Zn5 O1D 1.996(3) . ?
Zn5 O14D 2.053(4) . ?
Zn5 O1C 2.058(3) . ?
Zn5 N11D 2.112(4) . ?
Zn5 N29D 2.185(3) . ?
Zn5 O3C 2.484(4) . ?
Zn6 O9 2.022(3) . ?
Zn6 N28C 2.070(4) . ?
Zn6 O1C 2.088(3) . ?
Zn6 O30B 2.117(4) . ?
Zn6 N11C 2.137(4) . ?
Zn6 O14C 2.253(4) . ?
Zn7 O25D 1.982(3) . ?
Zn7 N33D 1.998(4) . ?
Zn7 O14D 2.027(4) . ?
Zn7 O9 2.051(3) . ?
Zn7 N16D 2.158(5) . ?
O8 H8E 1.0000 . ?
O9 H9A 1.0000 . ?
O1A C2A 1.247(6) . ?
C2A O3A 1.291(6) . ?
C2A C4A 1.494(7) . ?
C4A C5A 1.397(7) . ?
C4A C9A 1.411(7) . ?
C5A C6A 1.384(8) . ?
C5A H5A 0.9500 . ?
C6A C7A 1.384(8) . ?
C6A H6A 0.9500 . ?
C7A C8A 1.390(8) . ?
C7A H7A 0.9500 . ?
C8A C9A 1.384(7) . ?
C8A H8A 0.9500 . ?
C9A C10A 1.517(7) . ?
C10A N11A 1.494(7) . ?
C10A H10A 0.9900 . ?
C10A H10B 0.9900 . ?
N11A C26A 1.479(6) . ?
N11A C12A 1.490(6) . ?
C12A C13A 1.518(7) . ?
C12A H12A 0.9900 . ?
C12A H12B 0.9900 . ?
C13A O14A 1.437(6) . ?
C13A C15A 1.525(7) . ?
C13A H13A 1.0000 . ?
C15A N16A 1.447(7) . ?
C15A H15A 0.9900 . ?
C15A H15B 0.9900 . ?
N16A C24A 1.349(7) . ?
N16A C17A 1.451(7) . ?
C17A C18A 1.499(8) . ?
C17A H17A 0.9500 . ?
C18A C23A 1.383(8) . ?
C18A C19A 1.389(8) . ?
C19A C20A 1.376(9) . ?
C19A H19A 0.9500 . ?
C20A C21A 1.370(9) . ?
C20A H20A 0.9500 . ?
C21A C22A 1.401(9) . ?
C21A H21A 0.9500 . ?
C22A C23A 1.388(8) . ?
C22A H22A 0.9500 . ?
C23A C24A 1.483(8) . ?
C24A O25A 1.224(7) . ?
C26A C27A 1.539(8) . ?
C26A H26A 0.9900 . ?
C26A H26B 0.9900 . ?
C27A O29A 1.246(7) . ?
C27A N28A 1.266(7) . ?
N28A Na1 2.440(4) . ?
N28A H28A 0.8995 . ?
O29A Na2 2.334(5) . ?
O1B C2B 1.270(6) . ?
C2B O3B 1.249(6) . ?
C2B C4B 1.510(7) . ?
C4B C5B 1.396(7) . ?
C4B C9B 1.401(7) . ?
C5B C6B 1.379(8) . ?
C5B H5B 0.9500 . ?
C6B C7B 1.374(9) . ?
C6B H6B 0.9500 . ?
C7B C8B 1.387(8) . ?
C7B H7B 0.9500 . ?
C8B C9B 1.395(7) . ?
C8B H8B 0.9500 . ?
C9B C10B 1.511(7) . ?
C10B N11B 1.491(6) . ?
C10B H10C 0.9900 . ?
C10B H10D 0.9900 . ?
N11B C27B 1.473(6) . ?
N11B C12B 1.501(6) . ?
C12B C13B 1.529(7) . ?
C12B H12C 0.9900 . ?
C12B H12D 0.9900 . ?
C13B O14B 1.434(6) . ?
C13B C15B 1.531(7) . ?
C13B H13B 1.0000 . ?
C15B N16B 1.482(7) . ?
C15B H15C 0.9900 . ?
C15B H15D 0.9900 . ?
N16B C31B 1.478(6) . ?
N16B C17B 1.496(6) . ?
C17B C18B 1.500(7) . ?
C17B H17B 0.9900 . ?
C17B H17C 0.9900 . ?
C18B C19B 1.401(7) . ?
C18B C23B 1.418(8) . ?
C19B C20B 1.381(9) . ?
C19B H19B 0.9500 . ?
C20B C21B 1.377(10) . ?
C20B H20B 0.9500 . ?
C21B C22B 1.395(9) . ?
C21B H21B 0.9500 . ?
C22B C23B 1.390(8) . ?
C22B H22B 0.9500 . ?
C23B C24B 1.495(7) . ?
C24B O26B 1.247(6) . ?
C24B O25B 1.274(6) . ?
O26B Na3 2.288(5) . ?
C27B C28B 1.532(7) . ?
C27B H27A 0.9900 . ?
C27B H27B 0.9900 . ?
C28B O30B 1.236(6) . ?
C28B N29B 1.273(6) . ?
N29B H29B 0.9000 . ?
C31B C32B 1.520(7) . ?
C31B H31A 0.9900 . ?
C31B H31B 0.9900 . ?
C32B O34B 1.247(7) . ?
C32B N33B 1.269(7) . ?
N33B Na1 2.374(4) . ?
N33B H33B 0.8997 . ?
O34B Na2 2.342(5) 4_575 ?
O1C C2C 1.297(6) . ?
C2C O3C 1.238(6) . ?
C2C C4C 1.500(7) . ?
C4C C5C 1.392(8) . ?
C4C C9C 1.414(7) . ?
C5C C6C 1.387(8) . ?
C5C H5C 0.9500 . ?
C6C C7C 1.389(9) . ?
C6C H6C 0.9500 . ?
C7C C8C 1.375(9) . ?
C7C H7C 0.9500 . ?
C8C C9C 1.401(8) . ?
C8C H8C 0.9500 . ?
C9C C10C 1.502(8) . ?
C10C N11C 1.493(7) . ?
C10C H10E 0.9900 . ?
C10C H10F 0.9900 . ?
N11C C26C 1.478(7) . ?
N11C C12C 1.489(7) . ?
C12C C13C 1.518(8) . ?
C12C H12E 0.9900 . ?
C12C H12F 0.9900 . ?
C13C O14C 1.429(6) . ?
C13C C15C 1.537(8) . ?
C13C H13C 1.0000 . ?
C15C N16C 1.457(8) . ?
C15C H15E 0.9900 . ?
C15C H15F 0.9900 . ?
N16C C24C 1.339(8) . ?
N16C C17C 1.458(8) . ?
C17C C18C 1.482(9) . ?
C17C H17D 0.9500 . ?
C18C C23C 1.357(10) . ?
C18C C19C 1.404(10) . ?
C19C C20C 1.372(12) . ?
C19C H19C 0.9500 . ?
C20C C21C 1.393(13) . ?
C20C H20C 0.9500 . ?
C21C C22C 1.372(12) . ?
C21C H21C 0.9500 . ?
C22C C23C 1.402(10) . ?
C22C H22C 0.9500 . ?
C23C C24C 1.490(10) . ?
C24C O25C 1.245(8) . ?
C26C C27C 1.534(9) . ?
C26C H26C 0.9900 . ?
C26C H26D 0.9900 . ?
C27C O29C 1.243(8) . ?
C27C N28C 1.251(8) . ?
N28C Na3 2.416(7) . ?
N28C H28C 0.9003 . ?
O29C Na4 1.981(9) . ?
O29C Na4' 2.051(14) . ?
O29C Na4" 2.608(16) . ?
O1D C2D 1.271(7) . ?
C2D O3D 1.245(7) . ?
C2D C4D 1.513(7) . ?
C4D C5D 1.387(8) . ?
C4D C9D 1.417(8) . ?
C5D C6D 1.386(8) . ?
C5D H5D 0.9500 . ?
C6D C7D 1.389(9) . ?
C6D H6D 0.9500 . ?
C7D C8D 1.386(9) . ?
C7D H7D 0.9500 . ?
C8D C9D 1.391(8) . ?
C8D H8D 0.9500 . ?
C9D C10D 1.508(8) . ?
C10D N11D 1.493(7) . ?
C10D H10G 0.9900 . ?
C10D H10H 0.9900 . ?
N11D C27D 1.472(6) . ?
N11D C12D 1.489(7) . ?
C12D C13D 1.520(8) . ?
C12D H12G 0.9900 . ?
C12D H12H 0.9900 . ?
C13D O14D 1.431(6) . ?
C13D C15D 1.535(8) . ?
C13D H13D 1.0000 . ?
C15D N16D 1.484(8) . ?
C15D H15G 0.9900 . ?
C15D H15H 0.9900 . ?
N16D C31D 1.482(8) . ?
N16D C17D 1.497(7) . ?
C17D C18D 1.509(8) . ?
C17D H17E 0.9900 . ?
C17D H17F 0.9900 . ?
C18D C19D 1.395(7) . ?
C18D C23D 1.407(8) . ?
C19D C20D 1.390(8) . ?
C19D H19D 0.9500 . ?
C20D C21D 1.377(9) . ?
C20D H20D 0.9500 . ?
C21D C22D 1.388(8) . ?
C21D H21D 0.9500 . ?
C22D C23D 1.393(8) . ?
C22D H22D 0.9500 . ?
C23D C24D 1.506(7) . ?
C24D O26D 1.237(6) . ?
C24D O25D 1.282(6) . ?
O26D Na1 2.326(4) . ?
C27D C28D 1.521(7) . ?
C27D H27C 0.9900 . ?
C27D H27D 0.9900 . ?
C28D O30D 1.225(6) . ?
C28D N29D 1.291(6) . ?
N29D H29D 0.9003 . ?
C31D C32D 1.463(10) . ?
C31D H31C 0.9900 . ?
C31D H31D 0.9900 . ?
C32D O34D 1.229(9) . ?
C32D N33D 1.278(9) . ?
N33D Na3 2.296(6) . ?
N33D H33D 0.8998 . ?
Zn10 O14 2.009(4) . ?
Zn10 Cl12 2.2381(15) . ?
Zn10 Cl13 2.2614(15) . ?
Zn10 Cl11 2.2623(16) . ?
O14 H14 0.9878 . ?
Na1 O2S 2.308(7) . ?
Na1 O1S 2.358(5) . ?
Na2 O34B 2.342(5) 4_576 ?
Na2 O3S 2.421(5) 1_455 ?
Na2 O8S 2.455(8) 1_455 ?
Na2 O7S 2.501(6) . ?
Na2 O13S 2.525(8) 1_455 ?
Na3 O16" 2.058(19) . ?
Na3 O16' 2.229(11) . ?
Na3 O16S 2.612(12) . ?
Na4 O14S 2.089(16) 4_575 ?
Na4 O15S 2.501(12) . ?
Na4 O11S 2.781(16) . ?
Na4' O14S 2.028(18) 4_575 ?
Na4' O11S 2.148(18) . ?
Na4' O15' 2.257(16) . ?
Na4" O14S 2.83(2) 4_575 ?
O1S H1S1 0.9008 . ?
O1S H1S2 0.8999 . ?
O2S H2S1 0.9000 . ?
O2S H2S2 0.8999 . ?
O3S Na2 2.421(5) 1_655 ?
O3S H3S2 0.9000 . ?
O3S H3S1 0.8999 . ?
O4S H4S1 0.8999 . ?
O4S H4S2 0.9003 . ?
O5S H5S1 0.9002 . ?
O5S H5S2 0.9000 . ?
O6S H6S1 0.8998 . ?
O6S H6S2 0.9003 . ?
O7S H7S1 0.8994 . ?
O7S H7S2 0.8999 . ?
O8S Na2 2.455(8) 1_655 ?
O8S H8S1 0.8998 . ?
O8S H8S2 0.9372 . ?
O9S H9S1 0.8511 . ?
O9S H9S2 0.9001 . ?
O10S H101 0.8390 . ?
O10S H102 0.9001 . ?
O11S H111 0.8998 . ?
O11S H112 0.9002 . ?
O12S H121 0.9001 . ?
O12S H122 0.8492 . ?
O13S Na2 2.524(8) 1_655 ?
O13S H131 0.9599 . ?
O13S H132 0.9599 . ?
O14S Na4' 2.027(18) 4_576 ?
O14S Na4 2.089(16) 4_576 ?
O14S Na4" 2.83(2) 4_576 ?
O14S H141 0.9002 . ?
O14S H142 0.8998 . ?
O15S H151 0.9001 . ?
O15S H152 0.8999 . ?
O15' H153 0.9000 . ?
O15' H154 0.9001 . ?
O16S H161 0.8997 . ?
O16S H162 0.9006 . ?
O16' H163 0.9000 . ?
O16' H164 0.8999 . ?
O16" H165 0.9001 . ?
O16" H166 0.8999 . ?
O1T C1T 1.381(10) . ?
O1T H1T 1.0116 . ?
C1T H1T1 0.9800 . ?
C1T H1T2 0.9800 . ?
C1T H1T3 0.9800 . ?
O2T C2T 1.442(17) . ?
O2T H2T 1.0066 . ?
C2T H2T1 0.9800 . ?
C2T H2T2 0.9800 . ?
C2T H2T3 0.9800 . ?

loop_
_geom_hbond_atom_site_label_D
_geom_hbond_atom_site_label_H
_geom_hbond_atom_site_label_A
_geom_hbond_distance_DH
_geom_hbond_distance_HA
_geom_hbond_distance_DA
_geom_hbond_angle_DHA
_geom_hbond_site_symmetry_A
O8 H8E O26D 1.00 1.68 2.680(5) 174.6 .
O8 H8E O25D 1.00 2.45 3.095(5) 122.0 .
O9 H9A O26B 1.00 1.71 2.700(5) 168.7 .
O9 H9A O25B 1.00 2.43 3.083(5) 122.0 .
N28A H28A O2S 0.90 2.34 3.182(8) 156.6 .
N29B H29B O1A 0.90 2.60 3.146(5) 119.5 .
N28C H28C O16' 0.90 2.29 3.125(10) 153.4 .
O14 H14 O1T 0.99 1.70 2.667(7) 164.5 .
O1S H1S1 Cl13 0.90 2.49 3.364(5) 164.3 4_576
O1S H1S2 O34B 0.90 1.89 2.761(6) 161.1 .
O2S H2S1 O29A 0.90 2.41 3.147(10) 139.3 .
O2S H2S2 O10S 0.90 2.05 2.709(17) 129.5 .
O3S H3S2 Cl13 0.90 2.44 3.325(5) 169.4 1_656
O3S H3S1 Cl12 0.90 2.51 3.269(5) 141.6 1_656
O4S H4S1 O6S 0.90 1.86 2.758(7) 175.5 .
O4S H4S2 O1A 0.90 2.20 3.081(6) 165.0 3_666
O5S H5S1 O3C 0.90 2.10 2.915(6) 149.9 .
O5S H5S2 O4S 0.90 1.94 2.840(7) 179.9 3_666
O6S H6S1 O3S 0.90 1.96 2.850(7) 169.9 .
O6S H6S2 O13S 0.90 1.80 2.668(9) 162.3 .
O7S H7S1 O25A 0.90 1.89 2.766(7) 163.1 4_576
O7S H7S2 O2S 0.90 2.28 3.182(10) 179.7 .
O8S H8S1 O25C 0.90 2.31 2.980(9) 130.7 .
O8S H8S2 O10S 0.94 2.03 2.793(12) 137.8 4_676
O9S H9S1 O25C 0.85 1.98 2.831(8) 179.6 .
O9S H9S2 O16' 0.90 1.97 2.614(14) 127.5 4_576
O9S H9S2 O16" 0.90 2.59 3.42(2) 154.0 4_576
O10S H101 O25A 0.84 1.95 2.784(10) 170.3 .
O10S H102 O14S 0.90 2.03 2.93(2) 179.7 4_475
O11S H111 O13S 0.90 1.55 2.45(2) 179.5 .
O11S H112 O14S 0.90 2.02 2.92(2) 179.8 4_575
O12S H121 O7S 0.90 2.40 3.258(19) 159.9 1_655
O12S H121 O8S 0.90 2.53 3.060(18) 117.9 .
O12S H122 O34D 0.85 2.43 3.283(17) 179.4 .
O13S H131 O7S 0.96 2.29 3.156(8) 150.2 1_655
O13S H132 O12S 0.96 1.90 2.772(14) 149.8 .
O14S H141 O34D 0.90 1.84 2.740(13) 179.1 .
O14S H142 O9S 0.90 2.29 3.185(19) 179.5 .
O15S H151 O11S 0.90 2.10 2.909(14) 149.3 .
O15S H152 O5S 0.90 1.90 2.801(10) 179.7 3_666
O15' H153 O11S 0.90 2.66 3.422(16) 143.2 .
O15' H154 O5S 0.90 2.33 3.229(13) 179.8 3_666
O16S H161 O34D 0.90 1.76 2.657(12) 179.5 .
O16S H161 N33D 0.90 2.66 3.253(10) 124.6 .
O16' H163 O29C 0.90 1.94 2.835(13) 179.1 .
O16' H163 N28C 0.90 2.54 3.125(10) 123.0 .
O16' H164 O12S 0.90 1.79 2.691(16) 179.5 .
O16" H165 O34D 0.90 2.23 3.13(2) 179.5 .
O1T H1T O2T 1.01 1.78 2.744(9) 158.4 .
O2T H2T O3D 1.01 1.97 2.630(9) 120.6 3_666

loop_
_geom_torsion_atom_site_label_1
_geom_torsion_atom_site_label_2
_geom_torsion_atom_site_label_3
_geom_torsion_atom_site_label_4
_geom_torsion
_geom_torsion_site_symmetry_1
_geom_torsion_site_symmetry_2
_geom_torsion_site_symmetry_3
_geom_torsion_site_symmetry_4
_geom_torsion_publ_flag
O9 Zn4 O8 Zn2 -153.50(16) . . . . ?
N29B Zn4 O8 Zn2 81.68(18) . . . . ?
N29D Zn4 O8 Zn2 -30.5(2) . . . . ?
O9 Zn4 O8 Zn3 68.1(2) . . . . ?
N29B Zn4 O8 Zn3 -56.76(17) . . . . ?
N29D Zn4 O8 Zn3 -168.90(14) . . . . ?
N28A Zn2 O8 Zn4 130.33(17) . . . . ?
O3A Zn2 O8 Zn4 -53.10(18) . . . . ?
O30D Zn2 O8 Zn4 41.42(18) . . . . ?
O14A Zn2 O8 Zn4 -136.50(17) . . . . ?
N28A Zn2 O8 Zn3 -95.39(19) . . . . ?
O3A Zn2 O8 Zn3 81.18(18) . . . . ?
O30D Zn2 O8 Zn3 175.70(18) . . . . ?
O14A Zn2 O8 Zn3 -2.22(19) . . . . ?
N33B Zn3 O8 Zn4 -146.67(17) . . . . ?
O25B Zn3 O8 Zn4 -25.37(16) . . . . ?
O14B Zn3 O8 Zn4 87.15(17) . . . . ?
N33B Zn3 O8 Zn2 76.94(19) . . . . ?
O25B Zn3 O8 Zn2 -161.76(19) . . . . ?
O14B Zn3 O8 Zn2 -49.24(19) . . . . ?
O8 Zn4 O9 Zn6 -153.82(16) . . . . ?
N29B Zn4 O9 Zn6 -30.7(2) . . . . ?
N29D Zn4 O9 Zn6 80.23(19) . . . . ?
O8 Zn4 O9 Zn7 68.0(2) . . . . ?
N29B Zn4 O9 Zn7 -168.83(15) . . . . ?
N29D Zn4 O9 Zn7 -57.95(17) . . . . ?
N28C Zn6 O9 Zn4 130.17(19) . . . . ?
O1C Zn6 O9 Zn4 -52.87(19) . . . . ?
O30B Zn6 O9 Zn4 40.92(19) . . . . ?
N11C Zn6 O9 Zn4 -170.5(8) . . . . ?
O14C Zn6 O9 Zn4 -137.01(18) . . . . ?
N28C Zn6 O9 Zn7 -96.0(2) . . . . ?
O1C Zn6 O9 Zn7 80.94(19) . . . . ?
O30B Zn6 O9 Zn7 174.74(18) . . . . ?
N11C Zn6 O9 Zn7 -36.7(10) . . . . ?
O14C Zn6 O9 Zn7 -3.19(19) . . . . ?
O25D Zn7 O9 Zn4 -24.17(17) . . . . ?
N33D Zn7 O9 Zn4 -148.8(2) . . . . ?
O14D Zn7 O9 Zn4 88.89(17) . . . . ?
O25D Zn7 O9 Zn6 -160.8(2) . . . . ?
N33D Zn7 O9 Zn6 74.6(2) . . . . ?
O14D Zn7 O9 Zn6 -47.7(2) . . . . ?
O1B Zn1 O1A C2A -98.1(3) . . . . ?
O3A Zn1 O1A C2A 1.0(3) . . . . ?
O14B Zn1 O1A C2A 0.8(5) . . . . ?
N11B Zn1 O1A C2A 164.0(3) . . . . ?
N29B Zn1 O1A C2A 91.4(3) . . . . ?
Zn1 O1A C2A O3A -1.6(4) . . . . ?
Zn1 O1A C2A C4A -179.7(4) . . . . ?
O1A C2A O3A Zn1 1.8(5) . . . . ?
C4A C2A O3A Zn1 -180.0(4) . . . . ?
O1A C2A O3A Zn2 -161.3(3) . . . . ?
C4A C2A O3A Zn2 16.9(7) . . . . ?
O1B Zn1 O3A C2A 84.3(3) . . . . ?
O14B Zn1 O3A C2A 179.0(3) . . . . ?
N11B Zn1 O3A C2A -67.7(6) . . . . ?
N29B Zn1 O3A C2A -85.9(3) . . . . ?
O1A Zn1 O3A C2A -1.0(3) . . . . ?
O1B Zn1 O3A Zn2 -110.2(2) . . . . ?
O14B Zn1 O3A Zn2 -15.6(2) . . . . ?
N11B Zn1 O3A Zn2 97.7(5) . . . . ?
N29B Zn1 O3A Zn2 79.6(2) . . . . ?
O1A Zn1 O3A Zn2 164.5(3) . . . . ?
O8 Zn2 O3A C2A 120.7(4) . . . . ?
N11A Zn2 O3A C2A -66.6(4) . . . . ?
O30D Zn2 O3A C2A 29.2(4) . . . . ?
O14A Zn2 O3A C2A -147.2(4) . . . . ?
O8 Zn2 O3A Zn1 -38.9(2) . . . . ?
N11A Zn2 O3A Zn1 133.7(2) . . . . ?
O30D Zn2 O3A Zn1 -130.4(2) . . . . ?
O14A Zn2 O3A Zn1 53.20(19) . . . . ?
O1A C2A C4A C5A 38.4(7) . . . . ?
O3A C2A C4A C5A -139.8(5) . . . . ?
O1A C2A C4A C9A -141.9(5) . . . . ?
O3A C2A C4A C9A 39.9(7) . . . . ?
C9A C4A C5A C6A -1.1(8) . . . . ?
C2A C4A C5A C6A 178.6(5) . . . . ?
C4A C5A C6A C7A 0.6(8) . . . . ?
C5A C6A C7A C8A 0.7(8) . . . . ?
C6A C7A C8A C9A -1.4(8) . . . . ?
C7A C8A C9A C4A 0.8(7) . . . . ?
C7A C8A C9A C10A 174.3(5) . . . . ?
C5A C4A C9A C8A 0.4(7) . . . . ?
C2A C4A C9A C8A -179.3(5) . . . . ?
C5A C4A C9A C10A -172.8(5) . . . . ?
C2A C4A C9A C10A 7.4(7) . . . . ?
C8A C9A C10A N11A 100.8(5) . . . . ?
C4A C9A C10A N11A -86.0(6) . . . . ?
C9A C10A N11A C26A -69.7(5) . . . . ?
C9A C10A N11A C12A 170.5(4) . . . . ?
C9A C10A N11A Zn2 49.8(5) . . . . ?
N28A Zn2 N11A C26A -35.3(3) . . . . ?
O3A Zn2 N11A C26A 146.9(3) . . . . ?
O30D Zn2 N11A C26A 52.4(3) . . . . ?
O14A Zn2 N11A C26A -129.9(3) . . . . ?
N28A Zn2 N11A C12A 79.3(3) . . . . ?
O3A Zn2 N11A C12A -98.5(3) . . . . ?
O30D Zn2 N11A C12A 167.0(3) . . . . ?
O14A Zn2 N11A C12A -15.3(3) . . . . ?
N28A Zn2 N11A C10A -159.9(3) . . . . ?
O3A Zn2 N11A C10A 22.3(3) . . . . ?
O30D Zn2 N11A C10A -72.2(3) . . . . ?
O14A Zn2 N11A C10A 105.5(3) . . . . ?
C26A N11A C12A C13A 154.8(4) . . . . ?
C10A N11A C12A C13A -82.9(5) . . . . ?
Zn2 N11A C12A C13A 44.2(5) . . . . ?
N11A C12A C13A O14A -58.7(5) . . . . ?
N11A C12A C13A C15A -178.3(4) . . . . ?
C12A C13A O14A Zn2 40.7(4) . . . . ?
C15A C13A O14A Zn2 159.4(3) . . . . ?
O8 Zn2 O14A C13A 168.0(3) . . . . ?
N28A Zn2 O14A C13A -94.0(3) . . . . ?
O3A Zn2 O14A C13A 76.8(3) . . . . ?
N11A Zn2 O14A C13A -14.8(3) . . . . ?
O14A C13A C15A N16A 61.0(6) . . . . ?
C12A C13A C15A N16A 178.1(4) . . . . ?
C13A C15A N16A C24A -110.7(6) . . . . ?
C13A C15A N16A C17A 70.2(6) . . . . ?
C24A N16A C17A C18A 2.6(6) . . . . ?
C15A N16A C17A C18A -178.2(4) . . . . ?
N16A C17A C18A C23A -2.9(6) . . . . ?
N16A C17A C18A C19A 176.1(5) . . . . ?
C23A C18A C19A C20A -0.8(8) . . . . ?
C17A C18A C19A C20A -179.7(5) . . . . ?
C18A C19A C20A C21A 0.3(8) . . . . ?
C19A C20A C21A C22A 0.5(9) . . . . ?
C20A C21A C22A C23A -0.8(8) . . . . ?
C19A C18A C23A C22A 0.5(8) . . . . ?
C17A C18A C23A C22A 179.6(5) . . . . ?
C19A C18A C23A C24A -176.8(5) . . . . ?
C17A C18A C23A C24A 2.2(6) . . . . ?
C21A C22A C23A C18A 0.3(8) . . . . ?
C21A C22A C23A C24A 177.0(5) . . . . ?
C15A N16A C24A O25A 0.6(9) . . . . ?
C17A N16A C24A O25A 179.8(5) . . . . ?
C15A N16A C24A C23A 179.5(4) . . . . ?
C17A N16A C24A C23A -1.3(6) . . . . ?
C18A C23A C24A O25A 178.2(6) . . . . ?
C22A C23A C24A O25A 1.2(10) . . . . ?
C18A C23A C24A N16A -0.6(6) . . . . ?
C22A C23A C24A N16A -177.7(5) . . . . ?
C12A N11A C26A C27A -71.9(5) . . . . ?
C10A N11A C26A C27A 169.1(4) . . . . ?
Zn2 N11A C26A C27A 41.4(4) . . . . ?
N11A C26A C27A O29A 154.9(5) . . . . ?
N11A C26A C27A N28A -25.6(6) . . . . ?
O29A C27A N28A Zn2 173.2(5) . . . . ?
C26A C27A N28A Zn2 -6.3(6) . . . . ?
O29A C27A N28A Na1 -22.4(8) . . . . ?
C26A C27A N28A Na1 158.1(3) . . . . ?
O8 Zn2 N28A C27A -162.9(3) . . . . ?
N11A Zn2 N28A C27A 24.4(3) . . . . ?
O30D Zn2 N28A C27A -71.7(4) . . . . ?
O14A Zn2 N28A C27A 104.4(4) . . . . ?
O8 Zn2 N28A Na1 29.87(19) . . . . ?
N11A Zn2 N28A Na1 -142.8(2) . . . . ?
O30D Zn2 N28A Na1 121.10(18) . . . . ?
O14A Zn2 N28A Na1 -62.81(18) . . . . ?
N28A C27A O29A Na2 158.2(10) . . . . ?
C26A C27A O29A Na2 -22.3(16) . . . . ?
O3A Zn1 O1B C2B -108.8(4) . . . . ?
O14B Zn1 O1B C2B 150.9(4) . . . . ?
N11B Zn1 O1B C2B 63.2(4) . . . . ?
N29B Zn1 O1B C2B 8.5(10) . . . . ?
O1A Zn1 O1B C2B -50.6(4) . . . . ?
Zn1 O1B C2B O3B 164.2(4) . . . . ?
Zn1 O1B C2B C4B -15.5(7) . . . . ?
O3B C2B C4B C5B -41.2(7) . . . . ?
O1B C2B C4B C5B 138.6(5) . . . . ?
O3B C2B C4B C9B 135.8(5) . . . . ?
O1B C2B C4B C9B -44.5(7) . . . . ?
C9B C4B C5B C6B -1.9(8) . . . . ?
C2B C4B C5B C6B 175.2(5) . . . . ?
C4B C5B C6B C7B 0.1(8) . . . . ?
C5B C6B C7B C8B 1.0(8) . . . . ?
C6B C7B C8B C9B -0.4(8) . . . . ?
C7B C8B C9B C4B -1.4(8) . . . . ?
C7B C8B C9B C10B -176.8(5) . . . . ?
C5B C4B C9B C8B 2.5(7) . . . . ?
C2B C4B C9B C8B -174.4(5) . . . . ?
C5B C4B C9B C10B 177.7(5) . . . . ?
C2B C4B C9B C10B 0.8(8) . . . . ?
C8B C9B C10B N11B -101.8(5) . . . . ?
C4B C9B C10B N11B 83.0(6) . . . . ?
C9B C10B N11B C27B 68.2(5) . . . . ?
C9B C10B N11B C12B -170.4(4) . . . . ?
C9B C10B N11B Zn1 -57.2(5) . . . . ?
O1B Zn1 N11B C27B -142.2(3) . . . . ?
O3A Zn1 N11B C27B 9.9(7) . . . . ?
O14B Zn1 N11B C27B 124.8(3) . . . . ?
N29B Zn1 N11B C27B 28.5(3) . . . . ?
O1A Zn1 N11B C27B -49.0(3) . . . . ?
O1B Zn1 N11B C10B -16.0(3) . . . . ?
O3A Zn1 N11B C10B 136.1(5) . . . . ?
O14B Zn1 N11B C10B -109.0(3) . . . . ?
N29B Zn1 N11B C10B 154.7(3) . . . . ?
O1A Zn1 N11B C10B 77.2(3) . . . . ?
O1B Zn1 N11B C12B 100.9(3) . . . . ?
O3A Zn1 N11B C12B -107.0(5) . . . . ?
O14B Zn1 N11B C12B 7.9(3) . . . . ?
N29B Zn1 N11B C12B -88.4(3) . . . . ?
O1A Zn1 N11B C12B -165.9(3) . . . . ?
C27B N11B C12B C13B -153.8(4) . . . . ?
C10B N11B C12B C13B 83.7(5) . . . . ?
Zn1 N11B C12B C13B -36.8(4) . . . . ?
N11B C12B C13B O14B 61.7(5) . . . . ?
N11B C12B C13B C15B -173.7(4) . . . . ?
C12B C13B O14B Zn3 85.0(4) . . . . ?
C15B C13B O14B Zn3 -40.1(4) . . . . ?
C12B C13B O14B Zn1 -49.5(4) . . . . ?
C15B C13B O14B Zn1 -174.7(3) . . . . ?
N33B Zn3 O14B C13B 103.2(3) . . . . ?
O25B Zn3 O14B C13B -66.6(3) . . . . ?
O8 Zn3 O14B C13B -155.4(3) . . . . ?
N16B Zn3 O14B C13B 26.7(3) . . . . ?
N33B Zn3 O14B Zn1 -134.03(19) . . . . ?
O25B Zn3 O14B Zn1 56.2(2) . . . . ?
O8 Zn3 O14B Zn1 -32.6(2) . . . . ?
N16B Zn3 O14B Zn1 149.5(2) . . . . ?
O1B Zn1 O14B C13B -73.9(3) . . . . ?
O3A Zn1 O14B C13B -172.4(3) . . . . ?
N11B Zn1 O14B C13B 23.1(3) . . . . ?
N29B Zn1 O14B C13B 99.3(3) . . . . ?
O1A Zn1 O14B C13B -172.3(3) . . . . ?
O1B Zn1 O14B Zn3 160.1(2) . . . . ?
O3A Zn1 O14B Zn3 61.6(2) . . . . ?
N11B Zn1 O14B Zn3 -102.8(2) . . . . ?
N29B Zn1 O14B Zn3 -26.6(2) . . . . ?
O1A Zn1 O14B Zn3 61.8(4) . . . . ?
O14B C13B C15B N16B 33.9(6) . . . . ?
C12B C13B C15B N16B -88.6(5) . . . . ?
C13B C15B N16B C31B -125.7(5) . . . . ?
C13B C15B N16B C17B 109.1(5) . . . . ?
C13B C15B N16B Zn3 -11.0(5) . . . . ?
N33B Zn3 N16B C31B -15.1(3) . . . . ?
O25B Zn3 N16B C31B -136.1(3) . . . . ?
O14B Zn3 N16B C31B 111.6(3) . . . . ?
N33B Zn3 N16B C15B -134.7(3) . . . . ?
O25B Zn3 N16B C15B 104.2(3) . . . . ?
O14B Zn3 N16B C15B -8.1(3) . . . . ?
N33B Zn3 N16B C17B 105.2(3) . . . . ?
O25B Zn3 N16B C17B -15.9(3) . . . . ?
O14B Zn3 N16B C17B -128.2(3) . . . . ?
C31B N16B C17B C18B 55.4(5) . . . . ?
C15B N16B C17B C18B -179.0(4) . . . . ?
Zn3 N16B C17B C18B -60.5(5) . . . . ?
N16B C17B C18B C19B -94.8(5) . . . . ?
N16B C17B C18B C23B 88.1(6) . . . . ?
C23B C18B C19B C20B -3.9(8) . . . . ?
C17B C18B C19B C20B 178.9(5) . . . . ?
C18B C19B C20B C21B 3.5(9) . . . . ?
C19B C20B C21B C22B -0.4(9) . . . . ?
C20B C21B C22B C23B -2.2(8) . . . . ?
C21B C22B C23B C18B 1.8(8) . . . . ?
C21B C22B C23B C24B -178.4(5) . . . . ?
C19B C18B C23B C22B 1.2(7) . . . . ?
C17B C18B C23B C22B 178.4(5) . . . . ?
C19B C18B C23B C24B -178.6(5) . . . . ?
C17B C18B C23B C24B -1.4(7) . . . . ?
C22B C23B C24B O26B -36.0(7) . . . . ?
C18B C23B C24B O26B 143.8(5) . . . . ?
C22B C23B C24B O25B 141.3(5) . . . . ?
C18B C23B C24B O25B -38.9(7) . . . . ?
O26B C24B O25B Zn3 152.3(4) . . . . ?
C23B C24B O25B Zn3 -24.9(7) . . . . ?
N33B Zn3 O25B C24B -14.2(5) . . . . ?
O14B Zn3 O25B C24B 156.0(4) . . . . ?
O8 Zn3 O25B C24B -109.2(4) . . . . ?
N16B Zn3 O25B C24B 70.7(4) . . . . ?
O25B C24B O26B Na3 129.8(16) . . . . ?
C23B C24B O26B Na3 -52.9(19) . . . . ?
C10B N11B C27B C28B -165.8(4) . . . . ?
C12B N11B C27B C28B 73.6(5) . . . . ?
Zn1 N11B C27B C28B -38.6(5) . . . . ?
N11B C27B C28B O30B -155.3(4) . . . . ?
N11B C27B C28B N29B 26.2(6) . . . . ?
O30B C28B N29B Zn4 19.6(7) . . . . ?
C27B C28B N29B Zn4 -162.0(3) . . . . ?
O30B C28B N29B Zn1 -179.8(4) . . . . ?
C27B C28B N29B Zn1 -1.4(5) . . . . ?
O8 Zn4 N29B C28B 138.6(4) . . . . ?
O9 Zn4 N29B C28B -5.1(4) . . . . ?
N29D Zn4 N29B C28B -109.4(4) . . . . ?
O8 Zn4 N29B Zn1 -21.04(19) . . . . ?
O9 Zn4 N29B Zn1 -164.79(16) . . . . ?
N29D Zn4 N29B Zn1 90.90(18) . . . . ?
O1B Zn1 N29B C28B 40.9(8) . . . . ?
O3A Zn1 N29B C28B 159.1(3) . . . . ?
O14B Zn1 N29B C28B -101.4(3) . . . . ?
N11B Zn1 N29B C28B -15.5(3) . . . . ?
O1A Zn1 N29B C28B 100.4(3) . . . . ?
O1B Zn1 N29B Zn4 -156.9(6) . . . . ?
O3A Zn1 N29B Zn4 -38.71(18) . . . . ?
O14B Zn1 N29B Zn4 60.74(18) . . . . ?
N11B Zn1 N29B Zn4 146.6(2) . . . . ?
O1A Zn1 N29B Zn4 -97.40(17) . . . . ?
N29B C28B O30B Zn6 7.1(8) . . . . ?
C27B C28B O30B Zn6 -171.3(3) . . . . ?
O9 Zn6 O30B C28B -38.2(5) . . . . ?
N28C Zn6 O30B C28B -134.1(5) . . . . ?
O1C Zn6 O30B C28B 55.4(5) . . . . ?
N11C Zn6 O30B C28B 147.2(5) . . . . ?
C15B N16B C31B C32B 139.1(4) . . . . ?
C17B N16B C31B C32B -96.5(5) . . . . ?
Zn3 N16B C31B C32B 22.6(5) . . . . ?
N16B C31B C32B O34B 162.9(5) . . . . ?
N16B C31B C32B N33B -22.0(7) . . . . ?
O34B C32B N33B Zn3 -177.7(5) . . . . ?
C31B C32B N33B Zn3 7.7(6) . . . . ?
O34B C32B N33B Na1 10.3(8) . . . . ?
C31B C32B N33B Na1 -164.3(3) . . . . ?
O25B Zn3 N33B C32B 96.8(4) . . . . ?
O14B Zn3 N33B C32B -72.1(4) . . . . ?
O8 Zn3 N33B C32B -173.4(4) . . . . ?
N16B Zn3 N33B C32B 4.6(4) . . . . ?
O25B Zn3 N33B Na1 -91.5(2) . . . . ?
O14B Zn3 N33B Na1 99.6(2) . . . . ?
O8 Zn3 N33B Na1 -1.7(2) . . . . ?
N16B Zn3 N33B Na1 176.4(2) . . . . ?
N33B C32B O34B Na2 -173.5(4) . . . 4_575 ?
C31B C32B O34B Na2 1.1(9) . . . 4_575 ?
O1D Zn5 O1C C2C 76.0(3) . . . . ?
O14D Zn5 O1C C2C 175.2(3) . . . . ?
N11D Zn5 O1C C2C -84.2(9) . . . . ?
N29D Zn5 O1C C2C -88.9(3) . . . . ?
O3C Zn5 O1C C2C -0.6(3) . . . . ?
O1D Zn5 O1C Zn6 -120.2(2) . . . . ?
O14D Zn5 O1C Zn6 -21.0(2) . . . . ?
N11D Zn5 O1C Zn6 79.6(9) . . . . ?
N29D Zn5 O1C Zn6 74.9(2) . . . . ?
O3C Zn5 O1C Zn6 163.3(3) . . . . ?
O9 Zn6 O1C C2C 122.9(4) . . . . ?
O30B Zn6 O1C C2C 30.0(4) . . . . ?
N11C Zn6 O1C C2C -66.2(4) . . . . ?
O14C Zn6 O1C C2C -145.6(4) . . . . ?
O9 Zn6 O1C Zn5 -35.0(2) . . . . ?
O30B Zn6 O1C Zn5 -127.9(2) . . . . ?
N11C Zn6 O1C Zn5 135.8(2) . . . . ?
O14C Zn6 O1C Zn5 56.5(2) . . . . ?
Zn5 O1C C2C O3C 1.1(5) . . . . ?
Zn6 O1C C2C O3C -160.3(3) . . . . ?
Zn5 O1C C2C C4C 178.9(4) . . . . ?
Zn6 O1C C2C C4C 17.5(7) . . . . ?
O1C C2C O3C Zn5 -0.9(4) . . . . ?
C4C C2C O3C Zn5 -178.7(4) . . . . ?
O1D Zn5 O3C C2C -103.0(3) . . . . ?
O14D Zn5 O3C C2C -8.8(4) . . . . ?
O1C Zn5 O3C C2C 0.6(3) . . . . ?
N11D Zn5 O3C C2C 167.6(3) . . . . ?
N29D Zn5 O3C C2C 91.9(3) . . . . ?
O3C C2C C4C C5C 36.7(7) . . . . ?
O1C C2C C4C C5C -141.1(5) . . . . ?
O3C C2C C4C C9C -142.6(5) . . . . ?
O1C C2C C4C C9C 39.6(7) . . . . ?
C9C C4C C5C C6C -0.5(8) . . . . ?
C2C C4C C5C C6C -179.9(5) . . . . ?
C4C C5C C6C C7C -1.2(8) . . . . ?
C5C C6C C7C C8C 2.1(8) . . . . ?
C6C C7C C8C C9C -1.3(9) . . . . ?
C7C C8C C9C C4C -0.4(8) . . . . ?
C7C C8C C9C C10C 173.0(5) . . . . ?
C5C C4C C9C C8C 1.3(7) . . . . ?
C2C C4C C9C C8C -179.4(5) . . . . ?
C5C C4C C9C C10C -171.8(5) . . . . ?
C2C C4C C9C C10C 7.4(8) . . . . ?
C8C C9C C10C N11C 102.0(6) . . . . ?
C4C C9C C10C N11C -85.0(6) . . . . ?
C9C C10C N11C C26C -68.9(6) . . . . ?
C9C C10C N11C C12C 170.3(4) . . . . ?
C9C C10C N11C Zn6 49.5(6) . . . . ?
O9 Zn6 N11C C26C -96.2(9) . . . . ?
N28C Zn6 N11C C26C -35.6(4) . . . . ?
O1C Zn6 N11C C26C 145.9(4) . . . . ?
O30B Zn6 N11C C26C 52.2(4) . . . . ?
O14C Zn6 N11C C26C -130.4(4) . . . . ?
O9 Zn6 N11C C12C 19.6(11) . . . . ?
N28C Zn6 N11C C12C 80.3(3) . . . . ?
O1C Zn6 N11C C12C -98.2(3) . . . . ?
O30B Zn6 N11C C12C 168.0(3) . . . . ?
O14C Zn6 N11C C12C -14.5(3) . . . . ?
O9 Zn6 N11C C10C 140.5(8) . . . . ?
N28C Zn6 N11C C10C -158.8(4) . . . . ?
O1C Zn6 N11C C10C 22.7(4) . . . . ?
O30B Zn6 N11C C10C -71.1(4) . . . . ?
O14C Zn6 N11C C10C 106.4(4) . . . . ?
C26C N11C C12C C13C 155.4(5) . . . . ?
C10C N11C C12C C13C -82.5(5) . . . . ?
Zn6 N11C C12C C13C 44.5(5) . . . . ?
N11C C12C C13C O14C -61.4(6) . . . . ?
N11C C12C C13C C15C 178.5(5) . . . . ?
C12C C13C O14C Zn6 44.5(4) . . . . ?
C15C C13C O14C Zn6 164.9(4) . . . . ?
O9 Zn6 O14C C13C 168.4(3) . . . . ?
N28C Zn6 O14C C13C -95.6(3) . . . . ?
O1C Zn6 O14C C13C 75.1(3) . . . . ?
N11C Zn6 O14C C13C -17.4(3) . . . . ?
O14C C13C C15C N16C 67.2(6) . . . . ?
C12C C13C C15C N16C -175.5(5) . . . . ?
C13C C15C N16C C24C -119.9(6) . . . . ?
C13C C15C N16C C17C 67.1(7) . . . . ?
C24C N16C C17C C18C 5.2(6) . . . . ?
C15C N16C C17C C18C 179.0(5) . . . . ?
N16C C17C C18C C23C -4.5(6) . . . . ?
N16C C17C C18C C19C 174.7(6) . . . . ?
C23C C18C C19C C20C -0.5(9) . . . . ?
C17C C18C C19C C20C -179.6(6) . . . . ?
C18C C19C C20C C21C -1.5(11) . . . . ?
C19C C20C C21C C22C 2.7(11) . . . . ?
C20C C21C C22C C23C -1.8(10) . . . . ?
C19C C18C C23C C22C 1.3(9) . . . . ?
C17C C18C C23C C22C -179.4(6) . . . . ?
C19C C18C C23C C24C -176.8(5) . . . . ?
C17C C18C C23C C24C 2.5(7) . . . . ?
C21C C22C C23C C18C -0.2(9) . . . . ?
C21C C22C C23C C24C 177.6(6) . . . . ?
C15C N16C C24C O25C 3.2(9) . . . . ?
C17C N16C C24C O25C 176.8(5) . . . . ?
C15C N16C C24C C23C -177.4(5) . . . . ?
C17C N16C C24C C23C -3.8(6) . . . . ?
C18C C23C C24C O25C -179.9(6) . . . . ?
C22C C23C C24C O25C 2.1(10) . . . . ?
C18C C23C C24C N16C 0.8(6) . . . . ?
C22C C23C C24C N16C -177.2(6) . . . . ?
C12C N11C C26C C27C -74.4(6) . . . . ?
C10C N11C C26C C27C 166.2(5) . . . . ?
Zn6 N11C C26C C27C 39.5(5) . . . . ?
N11C C26C C27C O29C 158.5(6) . . . . ?
N11C C26C C27C N28C -21.0(8) . . . . ?
N11C C26C C27C Na4' 137.9(4) . . . . ?
O29C C27C N28C Zn6 168.8(6) . . . . ?
C26C C27C N28C Zn6 -11.7(7) . . . . ?
Na4' C27C N28C Zn6 -155.0(6) . . . . ?
O29C C27C N28C Na3 -25.4(10) . . . . ?
C26C C27C N28C Na3 154.1(4) . . . . ?
Na4' C27C N28C Na3 10.8(11) . . . . ?
O9 Zn6 N28C C27C -161.3(4) . . . . ?
O30B Zn6 N28C C27C -68.7(4) . . . . ?
N11C Zn6 N28C C27C 27.7(4) . . . . ?
O14C Zn6 N28C C27C 106.5(4) . . . . ?
O9 Zn6 N28C Na3 30.5(2) . . . . ?
O30B Zn6 N28C Na3 123.1(2) . . . . ?
N11C Zn6 N28C Na3 -140.5(2) . . . . ?
O14C Zn6 N28C Na3 -61.7(2) . . . . ?
N28C C27C O29C Na4 161.0(7) . . . . ?
C26C C27C O29C Na4 -18.5(13) . . . . ?
N28C C27C O29C Na4' 138.4(7) . . . . ?
C26C C27C O29C Na4' -41.2(12) . . . . ?
N28C C27C O29C Na4" -164.1(7) . . . . ?
C26C C27C O29C Na4" 16.3(11) . . . . ?
O14D Zn5 O1D C2D 154.2(5) . . . . ?
O1C Zn5 O1D C2D -107.8(5) . . . . ?
N11D Zn5 O1D C2D 68.5(5) . . . . ?
N29D Zn5 O1D C2D 9.1(8) . . . . ?
O3C Zn5 O1D C2D -52.7(5) . . . . ?
Zn5 O1D C2D O3D 154.6(4) . . . . ?
Zn5 O1D C2D C4D -27.1(8) . . . . ?
O3D C2D C4D C5D -35.1(7) . . . . ?
O1D C2D C4D C5D 146.6(5) . . . . ?
O3D C2D C4D C9D 140.5(5) . . . . ?
O1D C2D C4D C9D -37.8(8) . . . . ?
C9D C4D C5D C6D -0.8(8) . . . . ?
C2D C4D C5D C6D 174.9(5) . . . . ?
C4D C5D C6D C7D -0.8(9) . . . . ?
C5D C6D C7D C8D 1.3(9) . . . . ?
C6D C7D C8D C9D -0.1(9) . . . . ?
C7D C8D C9D C4D -1.5(8) . . . . ?
C7D C8D C9D C10D -176.1(5) . . . . ?
C5D C4D C9D C8D 1.9(8) . . . . ?
C2D C4D C9D C8D -173.6(5) . . . . ?
C5D C4D C9D C10D 176.3(5) . . . . ?
C2D C4D C9D C10D 0.7(8) . . . . ?
C8D C9D C10D N11D -104.0(6) . . . . ?
C4D C9D C10D N11D 81.6(6) . . . . ?
C9D C10D N11D C27D 62.1(6) . . . . ?
C9D C10D N11D C12D -176.5(4) . . . . ?
C9D C10D N11D Zn5 -61.3(5) . . . . ?
O1D Zn5 N11D C27D -137.4(3) . . . . ?
O14D Zn5 N11D C27D 124.7(3) . . . . ?
O1C Zn5 N11D C27D 22.9(10) . . . . ?
N29D Zn5 N11D C27D 27.7(3) . . . . ?
O3C Zn5 N11D C27D -53.7(4) . . . . ?
O1D Zn5 N11D C12D 105.7(3) . . . . ?
O14D Zn5 N11D C12D 7.8(3) . . . . ?
O1C Zn5 N11D C12D -93.9(9) . . . . ?
N29D Zn5 N11D C12D -89.2(3) . . . . ?
O3C Zn5 N11D C12D -170.6(3) . . . . ?
O1D Zn5 N11D C10D -12.0(4) . . . . ?
O14D Zn5 N11D C10D -109.9(4) . . . . ?
O1C Zn5 N11D C10D 148.4(7) . . . . ?
N29D Zn5 N11D C10D 153.2(4) . . . . ?
O3C Zn5 N11D C10D 71.7(4) . . . . ?
C27D N11D C12D C13D -152.0(4) . . . . ?
C10D N11D C12D C13D 85.9(5) . . . . ?
Zn5 N11D C12D C13D -36.9(4) . . . . ?
N11D C12D C13D O14D 61.4(5) . . . . ?
N11D C12D C13D C15D -174.6(4) . . . . ?
C12D C13D O14D Zn7 83.7(4) . . . . ?
C15D C13D O14D Zn7 -43.8(5) . . . . ?
C12D C13D O14D Zn5 -50.3(4) . . . . ?
C15D C13D O14D Zn5 -177.8(3) . . . . ?
O25D Zn7 O14D C13D -69.9(3) . . . . ?
N33D Zn7 O14D C13D 102.3(3) . . . . ?
O9 Zn7 O14D C13D -159.7(3) . . . . ?
N16D Zn7 O14D C13D 24.4(3) . . . . ?
O25D Zn7 O14D Zn5 52.7(2) . . . . ?
N33D Zn7 O14D Zn5 -135.0(2) . . . . ?
O9 Zn7 O14D Zn5 -37.0(2) . . . . ?
N16D Zn7 O14D Zn5 147.1(2) . . . . ?
O1D Zn5 O14D C13D -68.8(3) . . . . ?
O1C Zn5 O14D C13D -167.3(3) . . . . ?
N11D Zn5 O14D C13D 23.6(3) . . . . ?
N29D Zn5 O14D C13D 101.5(3) . . . . ?
O3C Zn5 O14D C13D -159.4(3) . . . . ?
O1D Zn5 O14D Zn7 167.0(2) . . . . ?
O1C Zn5 O14D Zn7 68.5(2) . . . . ?
N11D Zn5 O14D Zn7 -100.5(2) . . . . ?
N29D Zn5 O14D Zn7 -22.7(2) . . . . ?
O3C Zn5 O14D Zn7 76.5(4) . . . . ?
O14D C13D C15D N16D 46.8(6) . . . . ?
C12D C13D C15D N16D -75.8(6) . . . . ?
C13D C15D N16D C31D -138.5(5) . . . . ?
C13D C15D N16D C17D 96.5(5) . . . . ?
C13D C15D N16D Zn7 -23.8(6) . . . . ?
O25D Zn7 N16D C31D -128.7(4) . . . . ?
N33D Zn7 N16D C31D -4.5(4) . . . . ?
O14D Zn7 N16D C31D 118.5(4) . . . . ?
O25D Zn7 N16D C15D 112.9(4) . . . . ?
N33D Zn7 N16D C15D -122.8(4) . . . . ?
O14D Zn7 N16D C15D 0.1(3) . . . . ?
O25D Zn7 N16D C17D -6.4(4) . . . . ?
N33D Zn7 N16D C17D 117.8(4) . . . . ?
O14D Zn7 N16D C17D -119.2(4) . . . . ?
C31D N16D C17D C18D 52.9(6) . . . . ?
C15D N16D C17D C18D 177.8(4) . . . . ?
Zn7 N16D C17D C18D -66.2(5) . . . . ?
N16D C17D C18D C19D -99.3(5) . . . . ?
N16D C17D C18D C23D 84.6(6) . . . . ?
C23D C18D C19D C20D -1.9(8) . . . . ?
C17D C18D C19D C20D -178.2(5) . . . . ?
C18D C19D C20D C21D 1.2(9) . . . . ?
C19D C20D C21D C22D 0.8(9) . . . . ?
C20D C21D C22D C23D -2.1(8) . . . . ?
C21D C22D C23D C18D 1.4(8) . . . . ?
C21D C22D C23D C24D 178.4(5) . . . . ?
C19D C18D C23D C22D 0.6(7) . . . . ?
C17D C18D C23D C22D 176.7(5) . . . . ?
C19D C18D C23D C24D -176.2(5) . . . . ?
C17D C18D C23D C24D -0.1(8) . . . . ?
C22D C23D C24D O26D -30.4(7) . . . . ?
C18D C23D C24D O26D 146.5(5) . . . . ?
C22D C23D C24D O25D 148.0(5) . . . . ?
C18D C23D C24D O25D -35.1(7) . . . . ?
O26D C24D O25D Zn7 150.1(4) . . . . ?
C23D C24D O25D Zn7 -28.3(7) . . . . ?
N33D Zn7 O25D C24D -19.4(5) . . . . ?
O14D Zn7 O25D C24D 152.5(4) . . . . ?
O9 Zn7 O25D C24D -114.1(4) . . . . ?
N16D Zn7 O25D C24D 65.3(5) . . . . ?
O25D C24D O26D Na1 153.5(11) . . . . ?
C23D C24D O26D Na1 -28.2(16) . . . . ?
C12D N11D C27D C28D 75.8(5) . . . . ?
C10D N11D C27D C28D -164.2(4) . . . . ?
Zn5 N11D C27D C28D -36.5(5) . . . . ?
N11D C27D C28D O30D -157.1(4) . . . . ?
N11D C27D C28D N29D 25.3(6) . . . . ?
O30D C28D N29D Zn4 23.0(7) . . . . ?
C27D C28D N29D Zn4 -159.6(3) . . . . ?
O30D C28D N29D Zn5 -177.8(4) . . . . ?
C27D C28D N29D Zn5 -0.4(5) . . . . ?
O8 Zn4 N29D C28D -7.8(4) . . . . ?
O9 Zn4 N29D C28D 136.1(4) . . . . ?
N29B Zn4 N29D C28D -114.9(4) . . . . ?
O8 Zn4 N29D Zn5 -165.52(16) . . . . ?
O9 Zn4 N29D Zn5 -21.6(2) . . . . ?
N29B Zn4 N29D Zn5 87.37(19) . . . . ?
O1D Zn5 N29D C28D 45.4(6) . . . . ?
O14D Zn5 N29D C28D -99.8(3) . . . . ?
O1C Zn5 N29D C28D 163.2(3) . . . . ?
N11D Zn5 N29D C28D -15.8(3) . . . . ?
O3C Zn5 N29D C28D 106.4(3) . . . . ?
O1D Zn5 N29D Zn4 -155.1(4) . . . . ?
O14D Zn5 N29D Zn4 59.7(2) . . . . ?
O1C Zn5 N29D Zn4 -37.26(19) . . . . ?
N11D Zn5 N29D Zn4 143.7(2) . . . . ?
O3C Zn5 N29D Zn4 -94.05(18) . . . . ?
N29D C28D O30D Zn2 6.3(8) . . . . ?
C27D C28D O30D Zn2 -171.1(3) . . . . ?
O8 Zn2 O30D C28D -40.7(5) . . . . ?
N28A Zn2 O30D C28D -138.5(5) . . . . ?
O3A Zn2 O30D C28D 50.9(5) . . . . ?
N11A Zn2 O30D C28D 141.8(5) . . . . ?
C15D N16D C31D C32D 118.2(7) . . . . ?
C17D N16D C31D C32D -117.7(6) . . . . ?
Zn7 N16D C31D C32D 4.6(7) . . . . ?
N16D C31D C32D O34D 178.6(9) . . . . ?
N16D C31D C32D N33D -1.8(11) . . . . ?
O34D C32D N33D Zn7 177.0(10) . . . . ?
C31D C32D N33D Zn7 -2.5(11) . . . . ?
O34D C32D N33D Na3 -0.3(14) . . . . ?
C31D C32D N33D Na3 -179.8(6) . . . . ?
O25D Zn7 N33D C32D 95.9(6) . . . . ?
O14D Zn7 N33D C32D -75.4(7) . . . . ?
O9 Zn7 N33D C32D -172.8(6) . . . . ?
N16D Zn7 N33D C32D 4.1(6) . . . . ?
O25D Zn7 N33D Na3 -86.9(4) . . . . ?
O14D Zn7 N33D Na3 101.8(3) . . . . ?
O9 Zn7 N33D Na3 4.3(4) . . . . ?
N16D Zn7 N33D Na3 -178.8(4) . . . . ?
C24D O26D Na1 O2S -58.3(15) . . . . ?
C24D O26D Na1 O1S 48.4(14) . . . . ?
C24D O26D Na1 N33B 134.1(13) . . . . ?
C24D O26D Na1 N28A -118.2(13) . . . . ?
C32B N33B Na1 O2S 44.2(5) . . . . ?
Zn3 N33B Na1 O2S -127.3(3) . . . . ?
C32B N33B Na1 O26D -142.7(4) . . . . ?
Zn3 N33B Na1 O26D 45.9(2) . . . . ?
C32B N33B Na1 O1S -41.1(4) . . . . ?
Zn3 N33B Na1 O1S 147.4(2) . . . . ?
C32B N33B Na1 N28A 137.9(4) . . . . ?
Zn3 N33B Na1 N28A -33.6(2) . . . . ?
C27A N28A Na1 O2S -26.9(5) . . . . ?
Zn2 N28A Na1 O2S 137.3(3) . . . . ?
C27A N28A Na1 O26D 129.0(4) . . . . ?
Zn2 N28A Na1 O26D -66.72(18) . . . . ?
C27A N28A Na1 O1S 26.4(10) . . . . ?
Zn2 N28A Na1 O1S -169.4(7) . . . . ?
C27A N28A Na1 N33B -149.3(4) . . . . ?
Zn2 N28A Na1 N33B 14.9(2) . . . . ?
C27A O29A Na2 O34B 154.8(13) . . . 4_576 ?
C27A O29A Na2 O3S 64.1(13) . . . 1_455 ?
C27A O29A Na2 O7S -110.7(13) . . . . ?
C27A O29A Na2 O13S -33.1(13) . . . 1_455 ?
C24B O26B Na3 O16" 41(2) . . . . ?
C24B O26B Na3 O16' -24(2) . . . . ?
C24B O26B Na3 N33D 152.5(17) . . . . ?
C24B O26B Na3 N28C -101.8(18) . . . . ?
C24B O26B Na3 O16S 70.5(18) . . . . ?
C32D N33D Na3 O16" -14.9(10) . . . . ?
Zn7 N33D Na3 O16" 168.0(7) . . . . ?
C32D N33D Na3 O16' 36.2(10) . . . . ?
Zn7 N33D Na3 O16' -140.9(6) . . . . ?
C32D N33D Na3 O26B -139.2(6) . . . . ?
Zn7 N33D Na3 O26B 43.7(4) . . . . ?
C32D N33D Na3 N28C 137.1(6) . . . . ?
Zn7 N33D Na3 N28C -40.0(4) . . . . ?
C32D N33D Na3 O16S -41.3(7) . . . . ?
Zn7 N33D Na3 O16S 141.6(4) . . . . ?
C27C N28C Na3 O16" -7.5(10) . . . . ?
Zn6 N28C Na3 O16" 158.2(8) . . . . ?
C27C N28C Na3 O16' -6.0(6) . . . . ?
Zn6 N28C Na3 O16' 159.6(3) . . . . ?
C27C N28C Na3 O26B 127.8(5) . . . . ?
Zn6 N28C Na3 O26B -66.5(2) . . . . ?
C27C N28C Na3 N33D -149.2(5) . . . . ?
Zn6 N28C Na3 N33D 16.5(3) . . . . ?
C27C O29C Na4 O14S -146.0(10) . . . 4_575 ?
C27C O29C Na4 O15S -5.4(12) . . . . ?
C27C O29C Na4 O11S -72.6(11) . . . . ?
C27C O29C Na4' O14S -158.0(9) . . . 4_575 ?
C27C O29C Na4' O11S -57.0(13) . . . . ?
C27C O29C Na4' O15' 59.1(11) . . . . ?
O29C C27C Na4' O14S 26.8(11) . . . 4_575 ?
N28C C27C Na4' O14S -40.5(13) . . . 4_575 ?
C26C C27C Na4' O14S 171.6(9) . . . 4_575 ?
N28C C27C Na4' O29C -67.3(11) . . . . ?
C26C C27C Na4' O29C 144.8(11) . . . . ?
O29C C27C Na4' O11S 129.4(11) . . . . ?
N28C C27C Na4' O11S 62.2(10) . . . . ?
C26C C27C Na4' O11S -85.8(7) . . . . ?
O29C C27C Na4' O15' -125.0(11) . . . . ?
N28C C27C Na4' O15' 167.7(8) . . . . ?
C26C C27C Na4' O15' 19.8(6) . . . . ?
C27C O29C Na4" O14S -151.5(7) . . . 4_575 ?
